data_4306040
loop_
_publ_author_name
'Jason R. Price'
'Nicholas G. White'
'Alejandro Perez-Velasco'
'Geoffrey B. Jameson'
'Christopher A. Hunter'
'Sally Brooker'

_publ_section_title
;
Factors Influencing Tetranuclear [2 x 2] Grid vs Dinuclear Side-by-Side
Structures for Silver(I) Complexes of Pyridazine-Based Bis-Bidentate Ligands
;
_journal_name_full 'Inorganic Chemistry'
_journal_page_first 10729
_journal_page_last 10738
_journal_paper_doi 10.1021/ic800959s
_journal_volume 47
_journal_year 2008
_chemical_formula_sum 'C95.8 H109.4 Ag4 B4 F16 N20.2 O5'
_chemical_formula_weight 2402.56
_chemical_name_systematic
; 
 ? 
;
_space_group_IT_number 2
_symmetry_cell_setting triclinic
_symmetry_space_group_name_Hall '-P 1'
_symmetry_space_group_name_H-M 'P -1'
_atom_sites_solution_hydrogens geom
_atom_sites_solution_primary direct
_atom_sites_solution_secondary difmap
_audit_creation_method SHELXL-97
_cell_angle_alpha 78.652(2)
_cell_angle_beta 85.772(2)
_cell_angle_gamma 81.763(2)
_cell_formula_units_Z 2
_cell_length_a 13.6114(6)
_cell_length_b 18.7137(8)
_cell_length_c 21.0146(9)
_cell_measurement_temperature 83(2)
_cell_volume 5188.3(4)
_computing_structure_refinement 'SHELXL-97 (Sheldrick, 1997)'
_computing_structure_solution 'SHELXS-97 (Sheldrick, 1990)'
_diffrn_ambient_temperature 83(2)
_diffrn_measured_fraction_theta_full 0.999
_diffrn_measured_fraction_theta_max 0.999
_diffrn_measurement_device_type 'Bruker Apex II area detector'
_diffrn_measurement_method 'CCD area detector'
_diffrn_radiation_monochromator graphite
_diffrn_radiation_source 'fine-focus sealed tube'
_diffrn_radiation_type MoK\a
_diffrn_radiation_wavelength 0.71073
_diffrn_reflns_av_R_equivalents 0.1125
_diffrn_reflns_av_sigmaI/netI 0.1011
_diffrn_reflns_limit_h_max 16
_diffrn_reflns_limit_h_min -16
_diffrn_reflns_limit_k_max 23
_diffrn_reflns_limit_k_min -23
_diffrn_reflns_limit_l_max 25
_diffrn_reflns_limit_l_min -25
_diffrn_reflns_number 115563
_diffrn_reflns_theta_full 26.00
_diffrn_reflns_theta_max 26.00
_diffrn_reflns_theta_min 0.99
_exptl_absorpt_coefficient_mu 0.834
_exptl_absorpt_correction_T_max 1.000
_exptl_absorpt_correction_T_min 0.801
_exptl_absorpt_correction_type multi-scan
_exptl_absorpt_process_details 'SCALE (Bruker AXS Inc.)'
_exptl_crystal_colour orange
_exptl_crystal_density_diffrn 1.552
_exptl_crystal_density_method 'not measured'
_exptl_crystal_description block
_exptl_crystal_F_000 2435
_exptl_crystal_size_max 0.16
_exptl_crystal_size_mid 0.14
_exptl_crystal_size_min 0.04
_refine_diff_density_max 1.788
_refine_diff_density_min -1.149
_refine_diff_density_rms 0.128
_refine_ls_extinction_method none
_refine_ls_goodness_of_fit_ref 1.069
_refine_ls_hydrogen_treatment constr
_refine_ls_matrix_type full
_refine_ls_number_parameters 1394
_refine_ls_number_reflns 20363
_refine_ls_number_restraints 128
_refine_ls_restrained_S_all 1.072
_refine_ls_R_factor_all 0.1275
_refine_ls_R_factor_gt 0.0652
_refine_ls_shift/su_max 0.001
_refine_ls_shift/su_mean 0.000
_refine_ls_structure_factor_coef Fsqd
_refine_ls_weighting_details 'calc w=1/[\s^2^(Fo^2^)+(0.0452P)^2^+26.4469P] where P=(Fo^2^+2Fc^2^)/3'
_refine_ls_weighting_scheme calc
_refine_ls_wR_factor_gt 0.1354
_refine_ls_wR_factor_ref 0.1590
_reflns_number_gt 12502
_reflns_number_total 20363
_reflns_threshold_expression >2sigma(I)
_cod_data_source_file ic800959s_si_001_1.cif
_cod_data_source_block jrp91ag
_cod_original_formula_sum 'C95.80 H109.40 Ag4 B4 F16 N20.20 O5'
_cod_database_code 4306040

loop_
_symmetry_equiv_pos_as_xyz
'x, y, z'
'-x, -y, -z'

loop_
_atom_site_label
_atom_site_type_symbol
_atom_site_fract_x
_atom_site_fract_y
_atom_site_fract_z
_atom_site_U_iso_or_equiv
_atom_site_adp_type
_atom_site_occupancy
_atom_site_symmetry_multiplicity
_atom_site_calc_flag
_atom_site_refinement_flags
_atom_site_disorder_assembly
_atom_site_disorder_group
Ag1 Ag 0.67841(4) 0.65014(3) -0.30004(3) 0.02685(14) Uani 1 1 d . A .
Ag2 Ag 0.61625(4) 0.44298(3) -0.24042(3) 0.02872(15) Uani 1 1 d . . .
Ag3 Ag 0.89180(4) 0.48241(3) -0.25716(3) 0.02679(14) Uani 1 1 d . A .
Ag4 Ag 0.82980(4) 0.26584(3) -0.23405(3) 0.03205(15) Uani 1 1 d . . .
N1 N 0.6458(4) 0.5737(3) -0.3680(3) 0.0240(13) Uani 1 1 d . . .
N2 N 0.6254(4) 0.5051(3) -0.3480(3) 0.0230(13) Uani 1 1 d . . .
C2 C 0.6047(5) 0.4663(4) -0.3915(3) 0.0224(15) Uani 1 1 d . . .
C3 C 0.6071(6) 0.4943(4) -0.4577(3) 0.0311(18) Uani 1 1 d . . .
H3 H 0.5936 0.4660 -0.4881 0.037 Uiso 1 1 calc R . .
C4 C 0.6298(6) 0.5648(4) -0.4775(4) 0.0328(18) Uani 1 1 d . . .
H4 H 0.6324 0.5867 -0.5223 0.039 Uiso 1 1 calc R . .
C5 C 0.6488(5) 0.6031(4) -0.4307(3) 0.0287(17) Uani 1 1 d . . .
C6 C 0.6742(6) 0.6787(4) -0.4492(4) 0.0363(19) Uani 1 1 d . A .
H6 H 0.6706 0.7031 -0.4933 0.044 Uiso 1 1 calc R . .
N3 N 0.7007(5) 0.7118(3) -0.4073(3) 0.0292(14) Uani 1 1 d . . .
C8 C 0.7129(7) 0.7895(5) -0.4270(4) 0.033(3) Uani 0.80 1 d PD A 1
C9 C 0.6558(8) 0.8395(5) -0.4718(4) 0.055(3) Uani 0.80 1 d PD A 1
H9 H 0.5992 0.8258 -0.4878 0.066 Uiso 0.80 1 calc PR A 1
C10 C 0.6814(9) 0.9100(5) -0.4934(4) 0.075(5) Uani 0.80 1 d PD A 1
H10 H 0.6420 0.9441 -0.5241 0.090 Uiso 0.80 1 calc PR A 1
C11 C 0.7638(7) 0.9311(5) -0.4706(4) 0.052(3) Uani 0.80 1 d PD A 1
C12 C 0.8215(8) 0.8812(5) -0.4256(5) 0.046(3) Uani 0.80 1 d PD A 1
H12 H 0.8781 0.8951 -0.4096 0.055 Uiso 0.80 1 calc PR A 1
C13 C 0.7954(7) 0.8107(5) -0.4042(5) 0.040(3) Uani 0.80 1 d PD A 1
H13 H 0.8348 0.7766 -0.3734 0.048 Uiso 0.80 1 calc PR A 1
C14 C 0.7893(11) 1.0092(6) -0.4956(5) 0.085(5) Uani 0.80 1 d PD A 1
H14A H 0.8370 1.0091 -0.5329 0.102 Uiso 0.80 1 calc PR A 1
H14B H 0.8186 1.0263 -0.4610 0.102 Uiso 0.80 1 calc PR A 1
H14C H 0.7287 1.0422 -0.5090 0.102 Uiso 0.80 1 calc PR A 1
O120 O 0.9052(5) 0.9018(3) -0.6364(3) 0.0412(17) Uani 0.80 1 d P B 1
C121 C 0.9965(8) 0.9092(6) -0.6208(6) 0.050(3) Uani 0.80 1 d P B 1
H12A H 1.0449 0.8709 -0.6363 0.060 Uiso 0.80 1 calc PR B 1
H12B H 0.9986 0.9008 -0.5729 0.060 Uiso 0.80 1 calc PR B 1
C122 C 1.0264(8) 0.9810(6) -0.6480(5) 0.047(3) Uani 0.80 1 d P B 1
H12C H 1.0247 0.9898 -0.6955 0.056 Uiso 0.80 1 calc PR B 1
H12D H 1.0940 0.9825 -0.6357 0.056 Uiso 0.80 1 calc PR B 1
H12E H 0.9806 1.0192 -0.6313 0.056 Uiso 0.80 1 calc PR B 1
C123 C 0.8757(9) 0.8322(5) -0.6144(7) 0.067(4) Uani 0.80 1 d P B 1
H12F H 0.8680 0.8225 -0.5664 0.081 Uiso 0.80 1 calc PR B 1
H12G H 0.9273 0.7941 -0.6274 0.081 Uiso 0.80 1 calc PR B 1
C124 C 0.7809(10) 0.8285(6) -0.6422(8) 0.074(4) Uani 0.80 1 d P B 1
H12H H 0.7302 0.8666 -0.6296 0.089 Uiso 0.80 1 calc PR B 1
H12I H 0.7598 0.7800 -0.6258 0.089 Uiso 0.80 1 calc PR B 1
H12J H 0.7894 0.8363 -0.6897 0.089 Uiso 0.80 1 calc PR B 1
C8A C 0.7446(15) 0.7724(14) -0.4249(12) 0.019(12) Uiso 0.20 1 d PD A 2
C9A C 0.7522(15) 0.8093(11) -0.4886(11) 0.013(6) Uiso 0.20 1 d PD A 2
H9A H 0.7305 0.7894 -0.5225 0.016 Uiso 0.20 1 calc PR A 2
C10A C 0.7917(15) 0.8756(12) -0.5029(12) 0.027(8) Uiso 0.20 1 d PD A 2
H10A H 0.7964 0.9002 -0.5469 0.032 Uiso 0.20 1 calc PR A 2
C11A C 0.8246(14) 0.9069(12) -0.4549(13) 0.025(10) Uiso 0.20 1 d PD A 2
C12A C 0.817(2) 0.8702(16) -0.3906(14) 0.050(15) Uiso 0.20 1 d PD A 2
H12K H 0.8390 0.8901 -0.3567 0.059 Uiso 0.20 1 calc PR A 2
C13A C 0.777(2) 0.8035(16) -0.3765(13) 0.028(12) Uiso 0.20 1 d PD A 2
H13A H 0.7725 0.7787 -0.3326 0.034 Uiso 0.20 1 calc PR A 2
C14A C 0.867(2) 0.9807(14) -0.4752(17) 0.036(10) Uiso 0.20 1 d PD A 2
H14D H 0.9373 0.9713 -0.4899 0.043 Uiso 0.20 1 calc PR A 2
H14E H 0.8627 1.0055 -0.4379 0.043 Uiso 0.20 1 calc PR A 2
H14F H 0.8296 1.0120 -0.5105 0.043 Uiso 0.20 1 calc PR A 2
O170 O 0.570(3) 0.949(2) -0.618(2) 0.096(13) Uiso 0.20 1 d P C -2
C170 C 0.539(4) 0.923(3) -0.559(2) 0.056(12) Uiso 0.20 1 d P C -2
H170 H 0.5158 0.8759 -0.5489 0.067 Uiso 0.20 1 calc PR C -2
N170 N 0.540(3) 0.9580(18) -0.5161(17) 0.044(9) Uiso 0.20 1 d P C -2
C171 C 0.573(4) 1.027(3) -0.522(2) 0.059(13) Uiso 0.20 1 d P C -2
H17A H 0.6407 1.0207 -0.5075 0.070 Uiso 0.20 1 calc PR C -2
H17B H 0.5288 1.0571 -0.4955 0.070 Uiso 0.20 1 calc PR C -2
H17C H 0.5716 1.0523 -0.5678 0.070 Uiso 0.20 1 calc PR C -2
C172 C 0.525(4) 0.920(3) -0.447(2) 0.062(13) Uiso 0.20 1 d P C -2
H17D H 0.4900 0.8778 -0.4461 0.074 Uiso 0.20 1 calc PR C -2
H17E H 0.4865 0.9544 -0.4225 0.074 Uiso 0.20 1 calc PR C -2
H17F H 0.5903 0.9033 -0.4284 0.074 Uiso 0.20 1 calc PR C -2
C16 C 0.5784(5) 0.3916(4) -0.3653(3) 0.0260(16) Uani 1 1 d . . .
H16 H 0.5660 0.3616 -0.3947 0.031 Uiso 1 1 calc R . .
N4 N 0.5721(4) 0.3667(3) -0.3047(3) 0.0240(13) Uani 1 1 d . . .
C18 C 0.5432(5) 0.2959(4) -0.2806(3) 0.0279(17) Uani 1 1 d . . .
C19 C 0.4871(6) 0.2627(4) -0.3153(4) 0.044(2) Uani 1 1 d . . .
H19 H 0.4660 0.2869 -0.3571 0.053 Uiso 1 1 calc R . .
C20 C 0.4615(7) 0.1931(4) -0.2883(5) 0.049(2) Uani 1 1 d . . .
H20 H 0.4218 0.1707 -0.3120 0.058 Uiso 1 1 calc R . .
C21 C 0.4924(6) 0.1559(4) -0.2282(4) 0.044(2) Uani 1 1 d . . .
C22 C 0.5475(6) 0.1907(4) -0.1935(4) 0.042(2) Uani 1 1 d . . .
H22 H 0.5687 0.1667 -0.1516 0.050 Uiso 1 1 calc R . .
C23 C 0.5715(6) 0.2600(4) -0.2192(4) 0.0307(17) Uani 1 1 d . . .
H23 H 0.6081 0.2836 -0.1945 0.037 Uiso 1 1 calc R . .
C24 C 0.4669(7) 0.0794(4) -0.2004(5) 0.056(3) Uani 1 1 d . . .
H24A H 0.3988 0.0762 -0.2105 0.067 Uiso 1 1 calc R . .
H24B H 0.4725 0.0693 -0.1531 0.067 Uiso 1 1 calc R . .
H24C H 0.5130 0.0432 -0.2194 0.067 Uiso 1 1 calc R . .
N31 N 0.8611(4) 0.4267(3) -0.3405(3) 0.0248(13) Uani 1 1 d . . .
N32 N 0.8353(4) 0.3597(3) -0.3328(3) 0.0227(13) Uani 1 1 d . . .
C32 C 0.8197(5) 0.3325(4) -0.3851(3) 0.0260(16) Uani 1 1 d . . .
C33 C 0.8297(6) 0.3725(4) -0.4483(3) 0.0336(18) Uani 1 1 d . . .
H33 H 0.8169 0.3527 -0.4847 0.040 Uiso 1 1 calc R . .
C34 C 0.8584(6) 0.4408(4) -0.4562(3) 0.0338(19) Uani 1 1 d . . .
H34 H 0.8676 0.4696 -0.4983 0.041 Uiso 1 1 calc R . .
C35 C 0.8739(5) 0.4669(4) -0.4005(3) 0.0263(16) Uani 1 1 d . . .
C36 C 0.9070(5) 0.5383(4) -0.4056(3) 0.0282(17) Uani 1 1 d . . .
H36 H 0.9152 0.5678 -0.4474 0.034 Uiso 1 1 calc R . .
N33 N 0.9252(4) 0.5627(3) -0.3560(3) 0.0242(13) Uani 1 1 d . . .
C38 C 0.9665(5) 0.6300(4) -0.3631(4) 0.0311(18) Uani 1 1 d . . .
C39 C 0.9892(6) 0.6745(4) -0.4223(4) 0.0358(19) Uani 1 1 d . . .
H39 H 0.9722 0.6628 -0.4617 0.043 Uiso 1 1 calc R . .
C40 C 1.0360(7) 0.7351(4) -0.4240(5) 0.051(2) Uani 1 1 d . . .
H40 H 1.0512 0.7647 -0.4647 0.061 Uiso 1 1 calc R . .
C41 C 1.0615(7) 0.7539(4) -0.3676(4) 0.043(2) Uani 1 1 d . . .
C42 C 1.0363(6) 0.7117(4) -0.3085(4) 0.039(2) Uani 1 1 d . . .
H42 H 1.0507 0.7254 -0.2694 0.047 Uiso 1 1 calc R . .
C43 C 0.9905(5) 0.6497(4) -0.3058(4) 0.0311(18) Uani 1 1 d . . .
H43 H 0.9753 0.6204 -0.2649 0.037 Uiso 1 1 calc R . .
C44 C 1.1199(8) 0.8188(5) -0.3709(5) 0.069(3) Uani 1 1 d . . .
H44A H 1.1001 0.8424 -0.3334 0.083 Uiso 1 1 calc R . .
H44B H 1.1057 0.8544 -0.4111 0.083 Uiso 1 1 calc R . .
H44C H 1.1912 0.8010 -0.3704 0.083 Uiso 1 1 calc R . .
C46 C 0.7892(5) 0.2592(4) -0.3743(3) 0.0256(16) Uani 1 1 d . . .
H46 H 0.7758 0.2399 -0.4109 0.031 Uiso 1 1 calc R . .
N34 N 0.7798(4) 0.2202(3) -0.3179(3) 0.0254(13) Uani 1 1 d . . .
C48 C 0.7484(5) 0.1497(4) -0.3103(4) 0.0282(17) Uani 1 1 d . . .
C49 C 0.7018(6) 0.1259(4) -0.3568(4) 0.041(2) Uani 1 1 d . . .
H49 H 0.6872 0.1585 -0.3967 0.049 Uiso 1 1 calc R . .
C50 C 0.6760(6) 0.0553(4) -0.3467(4) 0.044(2) Uani 1 1 d . . .
H50 H 0.6449 0.0401 -0.3799 0.052 Uiso 1 1 calc R . .
C51 C 0.6950(6) 0.0067(4) -0.2887(4) 0.042(2) Uani 1 1 d . . .
C52 C 0.7370(6) 0.0315(4) -0.2414(4) 0.040(2) Uani 1 1 d . . .
H52 H 0.7475 -0.0002 -0.2005 0.048 Uiso 1 1 calc R . .
C53 C 0.7651(6) 0.1021(4) -0.2512(4) 0.0344(19) Uani 1 1 d . . .
H53 H 0.7954 0.1174 -0.2177 0.041 Uiso 1 1 calc R . .
C54 C 0.6681(8) -0.0695(4) -0.2775(5) 0.061(3) Uani 1 1 d . . .
H54A H 0.7200 -0.1012 -0.2974 0.074 Uiso 1 1 calc R . .
H54B H 0.6047 -0.0688 -0.2969 0.074 Uiso 1 1 calc R . .
H54C H 0.6620 -0.0886 -0.2307 0.074 Uiso 1 1 calc R . .
N61 N 0.7445(4) 0.6144(3) -0.1997(3) 0.0226(13) Uani 1 1 d . . .
N62 N 0.8131(4) 0.5564(3) -0.1843(3) 0.0237(13) Uani 1 1 d . A .
C62 C 0.8469(5) 0.5383(3) -0.1244(3) 0.0192(14) Uani 1 1 d . . .
C63 C 0.8106(5) 0.5773(3) -0.0759(3) 0.0234(16) Uani 1 1 d . A .
H63 H 0.8354 0.5634 -0.0335 0.028 Uiso 1 1 calc R . .
C64 C 0.7380(5) 0.6364(4) -0.0907(3) 0.0254(16) Uani 1 1 d . . .
H64 H 0.7107 0.6645 -0.0591 0.031 Uiso 1 1 calc R A .
C65 C 0.7063(5) 0.6532(3) -0.1543(3) 0.0212(15) Uani 1 1 d . A .
C66 C 0.6273(5) 0.7138(3) -0.1747(3) 0.0222(15) Uani 1 1 d . . .
H66 H 0.5991 0.7435 -0.1445 0.027 Uiso 1 1 calc R A .
N63 N 0.5957(4) 0.7275(3) -0.2321(3) 0.0203(12) Uani 1 1 d . A .
C68 C 0.5185(5) 0.7860(3) -0.2523(3) 0.0233(15) Uani 1 1 d . . .
C69 C 0.4804(5) 0.8385(4) -0.2149(3) 0.0276(17) Uani 1 1 d . A .
H69 H 0.5044 0.8361 -0.1731 0.033 Uiso 1 1 calc R . .
C70 C 0.4080(6) 0.8935(4) -0.2394(4) 0.0335(18) Uani 1 1 d . . .
H70 H 0.3844 0.9305 -0.2148 0.040 Uiso 1 1 calc R A .
C71 C 0.3675(6) 0.8971(5) -0.2995(4) 0.046(2) Uani 1 1 d . A .
C72 C 0.4052(7) 0.8435(5) -0.3356(4) 0.053(3) Uani 1 1 d . . .
H72 H 0.3789 0.8447 -0.3765 0.063 Uiso 1 1 calc R A .
C73 C 0.4812(6) 0.7880(4) -0.3125(4) 0.038(2) Uani 1 1 d . A .
H73 H 0.5070 0.7519 -0.3376 0.046 Uiso 1 1 calc R . .
C74 C 0.2852(8) 0.9574(6) -0.3250(5) 0.073(3) Uani 1 1 d . . .
H74A H 0.2218 0.9374 -0.3199 0.087 Uiso 1 1 calc R A .
H74B H 0.2996 0.9764 -0.3711 0.087 Uiso 1 1 calc R . .
H74C H 0.2810 0.9974 -0.3006 0.087 Uiso 1 1 calc R . .
C76 C 0.9230(5) 0.4734(4) -0.1116(3) 0.0218(15) Uani 1 1 d . A .
H76 H 0.9475 0.4571 -0.0692 0.026 Uiso 1 1 calc R . .
N64 N 0.9563(4) 0.4391(3) -0.1572(3) 0.0207(12) Uani 1 1 d . . .
C78 C 1.0275(5) 0.3750(3) -0.1467(3) 0.0194(14) Uani 1 1 d . A .
C79 C 1.0649(5) 0.3406(4) -0.0859(3) 0.0280(17) Uani 1 1 d . . .
H79 H 1.0429 0.3602 -0.0481 0.034 Uiso 1 1 calc R A .
C80 C 1.1339(5) 0.2780(4) -0.0816(4) 0.0305(18) Uani 1 1 d . A .
H80 H 1.1588 0.2552 -0.0404 0.037 Uiso 1 1 calc R . .
C81 C 1.1678(5) 0.2478(4) -0.1357(4) 0.0301(17) Uani 1 1 d . . .
C82 C 1.1299(5) 0.2823(4) -0.1950(4) 0.0293(17) Uani 1 1 d . A .
H82 H 1.1528 0.2630 -0.2328 0.035 Uiso 1 1 calc R . .
C83 C 1.0598(5) 0.3439(3) -0.2006(3) 0.0255(16) Uani 1 1 d . . .
H83 H 1.0333 0.3652 -0.2416 0.031 Uiso 1 1 calc R A .
C84 C 1.2423(6) 0.1797(4) -0.1298(4) 0.041(2) Uani 1 1 d . A .
H84A H 1.2105 0.1388 -0.1378 0.049 Uiso 1 1 calc R . .
H84B H 1.2677 0.1677 -0.0860 0.049 Uiso 1 1 calc R . .
H84C H 1.2975 0.1883 -0.1618 0.049 Uiso 1 1 calc R . .
N91 N 0.7124(4) 0.3886(3) -0.1515(3) 0.0215(13) Uani 1 1 d . . .
N92 N 0.7801(4) 0.3301(3) -0.1493(3) 0.0230(13) Uani 1 1 d . . .
C92 C 0.8233(5) 0.3002(3) -0.0931(3) 0.0230(15) Uani 1 1 d . . .
C93 C 0.8013(5) 0.3290(4) -0.0364(3) 0.0253(16) Uani 1 1 d . . .
H93 H 0.8351 0.3083 0.0023 0.030 Uiso 1 1 calc R . .
C94 C 0.7285(5) 0.3886(4) -0.0389(3) 0.0236(15) Uani 1 1 d . . .
H94 H 0.7092 0.4098 -0.0016 0.028 Uiso 1 1 calc R . .
C95 C 0.6840(5) 0.4170(4) -0.0979(3) 0.0226(15) Uani 1 1 d . . .
C96 C 0.6060(5) 0.4793(3) -0.1035(3) 0.0225(15) Uani 1 1 d . . .
H96 H 0.5875 0.5023 -0.0672 0.027 Uiso 1 1 calc R . .
N93 N 0.5617(4) 0.5037(3) -0.1571(3) 0.0213(13) Uani 1 1 d . . .
C98 C 0.4861(5) 0.5657(3) -0.1639(3) 0.0237(16) Uani 1 1 d . . .
C99 C 0.4611(5) 0.6085(4) -0.1165(3) 0.0250(16) Uani 1 1 d . . .
H99 H 0.4962 0.5978 -0.0776 0.030 Uiso 1 1 calc R . .
C100 C 0.3850(5) 0.6667(4) -0.1258(4) 0.0297(17) Uani 1 1 d . . .
H100 H 0.3678 0.6949 -0.0927 0.036 Uiso 1 1 calc R . .
C101 C 0.3337(6) 0.6846(4) -0.1824(4) 0.0323(18) Uani 1 1 d . . .
C102 C 0.3615(6) 0.6421(4) -0.2302(4) 0.042(2) Uani 1 1 d . . .
H102 H 0.3282 0.6539 -0.2698 0.050 Uiso 1 1 calc R . .
C103 C 0.4361(6) 0.5839(4) -0.2210(4) 0.0335(18) Uani 1 1 d . . .
H103 H 0.4536 0.5559 -0.2543 0.040 Uiso 1 1 calc R . .
C104 C 0.2489(6) 0.7465(4) -0.1916(4) 0.048(2) Uani 1 1 d . . .
H10B H 0.1856 0.7262 -0.1844 0.058 Uiso 1 1 calc R . .
H10C H 0.2535 0.7750 -0.2359 0.058 Uiso 1 1 calc R . .
H10D H 0.2524 0.7785 -0.1603 0.058 Uiso 1 1 calc R . .
C106 C 0.8957(5) 0.2337(4) -0.0931(3) 0.0268(16) Uani 1 1 d . . .
H106 H 0.9285 0.2114 -0.0543 0.032 Uiso 1 1 calc R . .
N94 N 0.9157(4) 0.2052(3) -0.1438(3) 0.0283(14) Uani 1 1 d . . .
C108 C 0.9812(6) 0.1383(4) -0.1406(4) 0.0337(18) Uani 1 1 d . . .
C109 C 1.0069(7) 0.0913(4) -0.0823(4) 0.049(2) Uani 1 1 d . . .
H109 H 0.9824 0.1041 -0.0420 0.059 Uiso 1 1 calc R . .
C110 C 1.0684(7) 0.0256(4) -0.0837(5) 0.057(3) Uani 1 1 d . . .
H110 H 1.0863 -0.0059 -0.0438 0.069 Uiso 1 1 calc R . .
C111 C 1.1042(6) 0.0048(4) -0.1412(4) 0.042(2) Uani 1 1 d . . .
C112 C 1.0810(6) 0.0529(5) -0.1988(4) 0.047(2) Uani 1 1 d . . .
H112 H 1.1080 0.0408 -0.2389 0.056 Uiso 1 1 calc R . .
C113 C 1.0188(6) 0.1185(4) -0.1986(4) 0.0369(19) Uani 1 1 d . . .
H113 H 1.0019 0.1501 -0.2386 0.044 Uiso 1 1 calc R . .
C114 C 1.1680(7) -0.0683(4) -0.1410(5) 0.059(3) Uani 1 1 d . . .
H11A H 1.1464 -0.1047 -0.1044 0.071 Uiso 1 1 calc R . .
H11B H 1.2376 -0.0629 -0.1367 0.071 Uiso 1 1 calc R . .
H11C H 1.1614 -0.0847 -0.1818 0.071 Uiso 1 1 calc R . .
O130 O 0.3993(4) 0.4489(3) -0.0175(3) 0.0441(14) Uani 1 1 d . . .
C130 C 0.3649(6) 0.4439(4) -0.0687(4) 0.0325(18) Uani 1 1 d . . .
H130 H 0.3196 0.4839 -0.0889 0.039 Uiso 1 1 calc R . .
N130 N 0.3871(5) 0.3860(3) -0.0975(3) 0.0334(15) Uani 1 1 d . . .
C131 C 0.4518(7) 0.3214(4) -0.0692(4) 0.048(2) Uani 1 1 d . . .
H13B H 0.4647 0.3245 -0.0246 0.057 Uiso 1 1 calc R . .
H13C H 0.5147 0.3183 -0.0950 0.057 Uiso 1 1 calc R . .
H13D H 0.4199 0.2776 -0.0687 0.057 Uiso 1 1 calc R . .
C132 C 0.3474(7) 0.3883(5) -0.1609(4) 0.054(3) Uani 1 1 d . . .
H13E H 0.3010 0.4335 -0.1724 0.065 Uiso 1 1 calc R . .
H13F H 0.3125 0.3455 -0.1588 0.065 Uiso 1 1 calc R . .
H13G H 0.4021 0.3875 -0.1939 0.065 Uiso 1 1 calc R . .
O140 O 1.0457(5) 0.7947(3) -0.0525(3) 0.0565(17) Uani 1 1 d . . .
C140 C 0.9993(6) 0.7747(4) -0.0926(4) 0.041(2) Uani 1 1 d . . .
H140 H 1.0143 0.7249 -0.0978 0.050 Uiso 1 1 calc R . .
N140 N 0.9303(5) 0.8172(4) -0.1290(4) 0.0463(18) Uani 1 1 d . . .
C141 C 0.8998(7) 0.8927(5) -0.1200(6) 0.080(4) Uani 1 1 d . . .
H14G H 0.9467 0.9062 -0.0925 0.097 Uiso 1 1 calc R . .
H14H H 0.8331 0.8967 -0.0990 0.097 Uiso 1 1 calc R . .
H14I H 0.8993 0.9259 -0.1623 0.097 Uiso 1 1 calc R . .
C142 C 0.8787(8) 0.7895(6) -0.1739(5) 0.072(3) Uani 1 1 d . . .
H14J H 0.9062 0.7383 -0.1744 0.087 Uiso 1 1 calc R . .
H14K H 0.8866 0.8191 -0.2175 0.087 Uiso 1 1 calc R . .
H14L H 0.8080 0.7921 -0.1605 0.087 Uiso 1 1 calc R . .
O150 O 0.3135(5) 0.8053(4) 0.0651(4) 0.072(2) Uani 1 1 d . . .
C150 C 0.3458(7) 0.8475(5) 0.0194(5) 0.050(2) Uani 1 1 d . . .
H150 H 0.3855 0.8262 -0.0130 0.060 Uiso 1 1 calc R . .
N150 N 0.3311(5) 0.9197(4) 0.0104(3) 0.0458(18) Uani 1 1 d . . .
C151 C 0.3780(7) 0.9663(4) -0.0438(4) 0.051(2) Uani 1 1 d . . .
H15A H 0.4212 0.9953 -0.0271 0.061 Uiso 1 1 calc R . .
H15B H 0.3267 0.9994 -0.0693 0.061 Uiso 1 1 calc R . .
H15C H 0.4178 0.9354 -0.0715 0.061 Uiso 1 1 calc R . .
C152 C 0.2771(9) 0.9568(6) 0.0595(5) 0.084(4) Uani 1 1 d . . .
H15D H 0.2453 0.9210 0.0920 0.100 Uiso 1 1 calc R . .
H15E H 0.2261 0.9951 0.0389 0.100 Uiso 1 1 calc R . .
H15F H 0.3233 0.9792 0.0806 0.100 Uiso 1 1 calc R . .
O160 O 0.3934(4) 0.4712(3) -0.3887(3) 0.0433(14) Uani 1 1 d . . .
C160 C 0.3332(6) 0.4616(5) -0.3437(4) 0.037(2) Uani 1 1 d . . .
H160 H 0.3389 0.4144 -0.3164 0.045 Uiso 1 1 calc R . .
N160 N 0.2587(5) 0.5121(3) -0.3290(3) 0.0287(14) Uani 1 1 d . . .
C161 C 0.2437(6) 0.5828(4) -0.3717(4) 0.039(2) Uani 1 1 d . . .
H16A H 0.1990 0.5808 -0.4056 0.047 Uiso 1 1 calc R . .
H16B H 0.3077 0.5956 -0.3918 0.047 Uiso 1 1 calc R . .
H16C H 0.2142 0.6202 -0.3467 0.047 Uiso 1 1 calc R . .
C162 C 0.1809(6) 0.4935(4) -0.2806(4) 0.041(2) Uani 1 1 d . . .
H16D H 0.1972 0.4426 -0.2578 0.049 Uiso 1 1 calc R . .
H16E H 0.1178 0.4986 -0.3018 0.049 Uiso 1 1 calc R . .
H16F H 0.1748 0.5266 -0.2493 0.049 Uiso 1 1 calc R . .
B1 B 0.9016(6) 0.4257(4) 0.0957(4) 0.0267(19) Uani 1 1 d D . .
F11 F 0.9728(3) 0.4183(2) 0.0451(2) 0.0402(11) Uani 1 1 d D . .
F12 F 0.8243(3) 0.3884(2) 0.0884(2) 0.0402(11) Uani 1 1 d D . .
F13 F 0.9460(3) 0.3960(2) 0.1541(2) 0.0445(12) Uani 1 1 d D . .
F14 F 0.8682(3) 0.4996(2) 0.0924(3) 0.0507(13) Uani 1 1 d D . .
B2 B 0.6251(8) 0.8429(5) -0.0517(5) 0.041(2) Uani 1 1 d . . .
F21 F 0.6000(4) 0.8714(3) 0.0035(2) 0.0620(15) Uani 1 1 d . . .
F22 F 0.5497(4) 0.8044(3) -0.0622(2) 0.0533(13) Uani 1 1 d . . .
F23 F 0.7127(4) 0.7942(3) -0.0442(2) 0.0552(14) Uani 1 1 d . . .
F24 F 0.6340(4) 0.8968(3) -0.1066(3) 0.0687(16) Uani 1 1 d . . .
B3 B 0.4013(7) 0.7260(4) -0.4820(4) 0.041(2) Uani 1 1 d D . .
F31 F 0.4312(4) 0.6987(3) -0.4197(2) 0.0570(14) Uani 1 1 d D D .
F32 F 0.3561(7) 0.6773(5) -0.5059(3) 0.074(2) Uani 0.75 1 d PD D 1
F33 F 0.4844(7) 0.7377(7) -0.5247(4) 0.100(3) Uani 0.75 1 d PD D 1
F34 F 0.3439(13) 0.7891(7) -0.4835(5) 0.170(7) Uani 0.75 1 d PD D 1
F35 F 0.3010(12) 0.726(2) -0.4819(12) 0.100(3) Uani 0.25 1 d PD D 2
F36 F 0.415(2) 0.7985(9) -0.5002(11) 0.074(2) Uani 0.25 1 d PD D 2
F37 F 0.455(3) 0.6864(17) -0.5211(11) 0.170(7) Uani 0.25 1 d PD D 2
B4 B 1.1296(6) 0.3755(4) -0.4041(3) 0.0274(19) Uani 1 1 d D . .
F41 F 1.1036(4) 0.4511(2) -0.4129(2) 0.0471(12) Uani 1 1 d D E .
F42 F 1.0681(7) 0.3427(4) -0.3601(5) 0.082(3) Uani 0.75 1 d PD E 1
F43 F 1.1377(9) 0.3509(4) -0.4599(3) 0.091(3) Uani 0.75 1 d PD E 1
F44 F 1.2234(7) 0.3548(4) -0.3787(6) 0.101(3) Uani 0.75 1 d PD E 1
F45 F 1.153(3) 0.3451(13) -0.3440(7) 0.091(3) Uani 0.25 1 d PD E 2
F46 F 1.0474(16) 0.3470(11) -0.4201(17) 0.101(3) Uani 0.25 1 d PD E 2
F47 F 1.2029(18) 0.3667(12) -0.4507(12) 0.082(3) Uani 0.25 1 d PD E 2

loop_
_atom_site_aniso_label
_atom_site_aniso_U_11
_atom_site_aniso_U_22
_atom_site_aniso_U_33
_atom_site_aniso_U_23
_atom_site_aniso_U_13
_atom_site_aniso_U_12
Ag1 0.0326(4) 0.0258(3) 0.0223(3) -0.0076(2) -0.0075(2) 0.0029(2)
Ag2 0.0347(4) 0.0288(3) 0.0223(3) -0.0059(2) -0.0071(2) 0.0013(2)
Ag3 0.0332(4) 0.0231(3) 0.0235(3) -0.0065(2) -0.0077(2) 0.0045(2)
Ag4 0.0337(4) 0.0328(3) 0.0292(3) -0.0101(2) -0.0043(3) 0.0043(3)
N1 0.024(4) 0.022(3) 0.028(3) -0.004(2) -0.006(3) -0.007(3)
N2 0.022(3) 0.024(3) 0.024(3) -0.007(2) -0.004(3) -0.001(3)
C2 0.011(4) 0.031(4) 0.025(4) -0.007(3) 0.000(3) 0.002(3)
C3 0.034(5) 0.035(4) 0.028(4) -0.008(3) -0.009(3) -0.007(4)
C4 0.039(5) 0.036(4) 0.025(4) -0.004(3) -0.003(3) -0.009(4)
C5 0.026(4) 0.044(4) 0.017(4) -0.007(3) -0.005(3) 0.000(3)
C6 0.048(6) 0.042(5) 0.022(4) -0.003(3) -0.004(4) -0.020(4)
N3 0.030(4) 0.028(3) 0.030(3) -0.005(3) -0.001(3) -0.006(3)
C8 0.050(8) 0.020(5) 0.033(6) -0.004(4) -0.006(5) -0.013(6)
C9 0.085(10) 0.041(6) 0.039(6) 0.006(5) -0.018(6) -0.021(6)
C10 0.150(15) 0.037(7) 0.041(7) 0.016(5) -0.031(8) -0.045(8)
C11 0.088(10) 0.036(6) 0.038(6) -0.009(5) 0.002(6) -0.032(7)
C12 0.062(9) 0.033(6) 0.045(9) -0.007(6) -0.005(6) -0.016(6)
C13 0.036(7) 0.027(6) 0.054(8) -0.004(5) -0.004(6) -0.001(5)
C14 0.154(17) 0.055(8) 0.057(9) -0.010(7) -0.004(9) -0.056(10)
O120 0.031(4) 0.022(3) 0.068(5) -0.001(3) -0.005(4) -0.002(3)
C121 0.040(7) 0.036(6) 0.077(8) -0.014(6) -0.001(6) -0.007(5)
C122 0.030(6) 0.049(7) 0.062(7) -0.019(6) -0.006(5) 0.005(5)
C123 0.045(8) 0.020(6) 0.127(12) -0.001(6) 0.005(8) 0.008(5)
C124 0.063(10) 0.022(6) 0.137(13) -0.017(7) -0.007(9) -0.003(6)
C16 0.021(4) 0.031(4) 0.029(4) -0.011(3) -0.007(3) -0.001(3)
N4 0.022(3) 0.023(3) 0.027(3) -0.006(2) -0.001(3) 0.000(3)
C18 0.024(4) 0.031(4) 0.031(4) -0.013(3) 0.001(3) 0.001(3)
C19 0.049(6) 0.033(5) 0.051(5) -0.005(4) 0.000(4) -0.013(4)
C20 0.048(6) 0.038(5) 0.066(6) -0.014(4) -0.007(5) -0.014(4)
C21 0.036(5) 0.028(4) 0.064(6) -0.006(4) 0.014(4) -0.001(4)
C22 0.034(5) 0.029(4) 0.053(5) 0.002(4) 0.001(4) 0.011(4)
C23 0.030(5) 0.025(4) 0.033(4) -0.004(3) 0.005(3) 0.005(3)
C24 0.052(6) 0.028(5) 0.083(7) -0.005(4) 0.022(5) -0.013(4)
N31 0.024(4) 0.021(3) 0.030(3) -0.009(2) -0.001(3) 0.003(3)
N32 0.020(3) 0.022(3) 0.027(3) -0.007(2) 0.000(3) -0.003(2)
C32 0.018(4) 0.027(4) 0.033(4) -0.008(3) 0.002(3) -0.005(3)
C33 0.044(5) 0.041(5) 0.018(4) -0.008(3) -0.003(3) -0.011(4)
C34 0.049(5) 0.035(4) 0.021(4) -0.007(3) 0.003(4) -0.018(4)
C35 0.024(4) 0.029(4) 0.024(4) -0.002(3) 0.000(3) -0.006(3)
C36 0.028(4) 0.030(4) 0.026(4) -0.001(3) 0.000(3) -0.008(3)
N33 0.021(3) 0.024(3) 0.029(3) -0.011(3) -0.003(3) 0.002(3)
C38 0.024(4) 0.026(4) 0.046(5) -0.014(3) -0.008(4) 0.002(3)
C39 0.049(6) 0.020(4) 0.039(5) -0.003(3) -0.009(4) -0.009(4)
C40 0.067(7) 0.024(4) 0.060(6) 0.004(4) -0.016(5) -0.009(4)
C41 0.049(6) 0.021(4) 0.060(6) -0.004(4) -0.018(5) -0.005(4)
C42 0.038(5) 0.031(4) 0.054(5) -0.020(4) -0.015(4) 0.000(4)
C43 0.021(4) 0.029(4) 0.043(5) -0.010(3) -0.008(3) 0.004(3)
C44 0.083(8) 0.034(5) 0.098(8) -0.018(5) -0.024(7) -0.016(5)
C46 0.027(4) 0.025(4) 0.026(4) -0.009(3) -0.002(3) -0.002(3)
N34 0.018(3) 0.024(3) 0.034(4) -0.009(3) 0.000(3) 0.001(3)
C48 0.023(4) 0.022(4) 0.037(4) -0.007(3) 0.005(3) 0.004(3)
C49 0.048(6) 0.030(4) 0.044(5) -0.003(4) -0.006(4) -0.009(4)
C50 0.048(6) 0.036(5) 0.052(5) -0.013(4) 0.001(4) -0.018(4)
C51 0.038(5) 0.024(4) 0.066(6) -0.014(4) 0.004(4) -0.007(4)
C52 0.031(5) 0.029(4) 0.052(5) 0.006(4) -0.001(4) 0.001(4)
C53 0.030(5) 0.028(4) 0.044(5) -0.005(3) -0.010(4) 0.005(3)
C54 0.066(7) 0.030(5) 0.084(8) -0.001(5) 0.004(6) -0.010(5)
N61 0.020(3) 0.016(3) 0.031(3) -0.006(2) -0.008(3) 0.006(2)
N62 0.026(4) 0.021(3) 0.024(3) -0.007(2) -0.002(3) 0.003(3)
C62 0.015(4) 0.020(3) 0.021(4) -0.002(3) -0.005(3) 0.003(3)
C63 0.030(4) 0.022(4) 0.018(4) -0.004(3) -0.009(3) 0.002(3)
C64 0.022(4) 0.028(4) 0.026(4) -0.007(3) -0.007(3) 0.003(3)
C65 0.019(4) 0.016(3) 0.027(4) -0.002(3) -0.002(3) 0.001(3)
C66 0.019(4) 0.022(4) 0.026(4) -0.008(3) -0.001(3) 0.000(3)
N63 0.015(3) 0.015(3) 0.030(3) -0.004(2) -0.007(2) 0.002(2)
C68 0.019(4) 0.020(4) 0.030(4) -0.001(3) -0.006(3) -0.001(3)
C69 0.029(4) 0.026(4) 0.028(4) -0.010(3) -0.007(3) 0.002(3)
C70 0.029(5) 0.027(4) 0.042(5) -0.010(3) -0.006(4) 0.013(3)
C71 0.041(6) 0.045(5) 0.043(5) -0.003(4) -0.011(4) 0.022(4)
C72 0.047(6) 0.069(6) 0.037(5) -0.019(4) -0.023(4) 0.031(5)
C73 0.036(5) 0.043(5) 0.035(4) -0.017(4) -0.009(4) 0.017(4)
C74 0.069(8) 0.078(7) 0.062(7) -0.024(5) -0.030(6) 0.051(6)
C76 0.016(4) 0.027(4) 0.022(4) -0.002(3) -0.003(3) -0.003(3)
N64 0.022(3) 0.014(3) 0.023(3) 0.001(2) -0.005(2) 0.003(2)
C78 0.016(4) 0.015(3) 0.027(4) -0.003(3) -0.003(3) -0.004(3)
C79 0.033(5) 0.021(4) 0.028(4) -0.004(3) -0.006(3) 0.004(3)
C80 0.027(4) 0.028(4) 0.034(4) -0.004(3) -0.013(3) 0.008(3)
C81 0.023(4) 0.025(4) 0.042(5) -0.006(3) -0.005(3) 0.000(3)
C82 0.022(4) 0.024(4) 0.041(4) -0.010(3) -0.002(3) 0.006(3)
C83 0.028(4) 0.021(4) 0.027(4) 0.000(3) -0.008(3) -0.003(3)
C84 0.041(5) 0.029(4) 0.051(5) -0.011(4) -0.008(4) 0.013(4)
N91 0.018(3) 0.015(3) 0.029(3) -0.002(2) -0.008(2) 0.005(2)
N92 0.021(3) 0.024(3) 0.024(3) -0.006(2) -0.007(3) 0.002(3)
C92 0.021(4) 0.020(3) 0.028(4) -0.004(3) -0.001(3) -0.003(3)
C93 0.028(4) 0.023(4) 0.022(4) 0.001(3) -0.005(3) 0.003(3)
C94 0.026(4) 0.023(4) 0.020(4) -0.003(3) 0.002(3) -0.001(3)
C95 0.022(4) 0.022(4) 0.026(4) -0.006(3) -0.004(3) -0.002(3)
C96 0.020(4) 0.019(3) 0.026(4) -0.003(3) 0.002(3) 0.001(3)
N93 0.020(3) 0.018(3) 0.024(3) -0.003(2) -0.001(2) 0.000(2)
C98 0.019(4) 0.016(3) 0.034(4) -0.001(3) -0.002(3) 0.001(3)
C99 0.027(4) 0.023(4) 0.023(4) -0.003(3) -0.003(3) 0.001(3)
C100 0.029(5) 0.025(4) 0.033(4) -0.006(3) 0.005(3) 0.001(3)
C101 0.024(4) 0.023(4) 0.046(5) -0.006(3) -0.001(4) 0.007(3)
C102 0.044(5) 0.029(4) 0.050(5) 0.002(4) -0.027(4) 0.002(4)
C103 0.034(5) 0.030(4) 0.037(4) -0.008(3) -0.010(4) 0.001(4)
C104 0.038(5) 0.041(5) 0.057(6) 0.000(4) -0.008(4) 0.012(4)
C106 0.027(4) 0.020(4) 0.030(4) 0.000(3) -0.002(3) 0.001(3)
N94 0.027(4) 0.020(3) 0.037(4) -0.007(3) 0.001(3) 0.000(3)
C108 0.026(5) 0.026(4) 0.049(5) -0.009(3) -0.004(4) 0.002(3)
C109 0.075(7) 0.016(4) 0.046(5) -0.002(3) 0.016(5) 0.016(4)
C110 0.067(7) 0.027(5) 0.062(6) 0.011(4) 0.012(5) 0.015(4)
C111 0.037(5) 0.019(4) 0.071(6) -0.018(4) 0.010(4) 0.000(4)
C112 0.038(5) 0.045(5) 0.059(6) -0.024(4) -0.008(4) 0.011(4)
C113 0.030(5) 0.041(5) 0.042(5) -0.018(4) -0.008(4) 0.004(4)
C114 0.053(7) 0.033(5) 0.091(8) -0.022(5) 0.002(6) 0.008(4)
O130 0.058(4) 0.044(3) 0.032(3) -0.016(3) -0.003(3) -0.001(3)
C130 0.030(5) 0.031(4) 0.034(5) -0.005(3) 0.005(4) -0.003(3)
N130 0.031(4) 0.039(4) 0.033(4) -0.011(3) -0.002(3) -0.006(3)
C131 0.061(6) 0.027(4) 0.047(5) -0.003(4) -0.005(4) 0.012(4)
C132 0.060(7) 0.064(6) 0.048(6) -0.021(5) -0.024(5) -0.013(5)
O140 0.067(5) 0.058(4) 0.035(3) 0.001(3) -0.014(3) 0.015(3)
C140 0.043(6) 0.032(4) 0.039(5) 0.005(4) 0.006(4) 0.012(4)
N140 0.037(4) 0.039(4) 0.060(5) 0.001(3) -0.006(4) -0.004(3)
C141 0.041(6) 0.028(5) 0.164(12) 0.002(6) -0.029(7) 0.008(4)
C142 0.045(7) 0.110(9) 0.065(7) -0.025(6) -0.006(5) -0.007(6)
O150 0.064(5) 0.055(4) 0.092(6) 0.013(4) -0.001(4) -0.026(4)
C150 0.039(6) 0.039(5) 0.071(7) -0.007(5) 0.004(5) -0.013(4)
N150 0.038(5) 0.046(4) 0.052(5) -0.010(4) 0.002(4) -0.001(3)
C151 0.054(6) 0.033(5) 0.062(6) -0.002(4) -0.003(5) -0.001(4)
C152 0.090(9) 0.085(8) 0.068(8) -0.022(6) 0.016(7) 0.017(7)
O160 0.022(3) 0.079(4) 0.028(3) -0.015(3) -0.002(2) 0.008(3)
C160 0.033(5) 0.049(5) 0.031(5) -0.011(4) -0.017(4) 0.006(4)
N160 0.031(4) 0.031(3) 0.022(3) -0.002(3) -0.002(3) 0.000(3)
C161 0.049(6) 0.030(4) 0.037(5) -0.004(3) -0.002(4) -0.006(4)
C162 0.033(5) 0.048(5) 0.035(5) 0.004(4) -0.004(4) 0.001(4)
B1 0.024(5) 0.027(4) 0.030(5) -0.007(3) -0.013(4) 0.001(4)
F11 0.035(3) 0.052(3) 0.033(2) -0.009(2) 0.004(2) -0.006(2)
F12 0.036(3) 0.044(3) 0.045(3) -0.011(2) -0.008(2) -0.013(2)
F13 0.049(3) 0.054(3) 0.031(2) -0.004(2) -0.017(2) -0.009(2)
F14 0.037(3) 0.032(3) 0.086(4) -0.019(2) -0.018(3) 0.008(2)
B2 0.047(7) 0.033(5) 0.040(6) -0.004(4) -0.007(5) -0.001(5)
F21 0.086(4) 0.048(3) 0.055(3) -0.028(2) -0.027(3) 0.018(3)
F22 0.054(3) 0.063(3) 0.049(3) -0.028(3) -0.006(2) -0.002(3)
F23 0.048(3) 0.045(3) 0.070(3) -0.014(2) -0.015(3) 0.015(2)
F24 0.066(4) 0.055(3) 0.073(4) 0.016(3) -0.012(3) -0.003(3)
B3 0.046(7) 0.038(5) 0.043(6) -0.012(4) -0.004(5) -0.007(5)
F31 0.069(4) 0.061(3) 0.046(3) -0.012(2) -0.019(3) -0.014(3)
F32 0.097(6) 0.097(6) 0.047(4) -0.030(4) 0.004(4) -0.056(5)
F33 0.090(7) 0.160(10) 0.057(5) -0.009(6) 0.007(5) -0.063(7)
F34 0.281(18) 0.125(9) 0.058(6) -0.020(6) -0.012(8) 0.136(11)
F35 0.090(7) 0.160(10) 0.057(5) -0.009(6) 0.007(5) -0.063(7)
F36 0.097(6) 0.097(6) 0.047(4) -0.030(4) 0.004(4) -0.056(5)
F37 0.281(18) 0.125(9) 0.058(6) -0.020(6) -0.012(8) 0.136(11)
B4 0.023(5) 0.031(5) 0.028(5) -0.006(4) -0.002(4) -0.004(4)
F41 0.060(3) 0.026(2) 0.051(3) 0.003(2) -0.009(2) -0.002(2)
F42 0.072(6) 0.043(4) 0.108(7) 0.010(4) 0.040(5) 0.015(4)
F43 0.159(9) 0.070(5) 0.023(4) -0.009(3) 0.005(5) 0.052(6)
F44 0.099(7) 0.040(4) 0.172(10) -0.016(5) -0.100(7) 0.005(4)
F45 0.159(9) 0.070(5) 0.023(4) -0.009(3) 0.005(5) 0.052(6)
F46 0.099(7) 0.040(4) 0.172(10) -0.016(5) -0.100(7) 0.005(4)
F47 0.072(6) 0.043(4) 0.108(7) 0.010(4) 0.040(5) 0.015(4)

loop_
_atom_type_symbol
_atom_type_description
_atom_type_scat_dispersion_real
_atom_type_scat_dispersion_imag
_atom_type_scat_source
C C 0.0033 0.0016 'International Tables Vol C Tables 4.2.6.8 and 6.1.1.4'
H H 0.0000 0.0000 'International Tables Vol C Tables 4.2.6.8 and 6.1.1.4'
B B 0.0013 0.0007 'International Tables Vol C Tables 4.2.6.8 and 6.1.1.4'
N N 0.0061 0.0033 'International Tables Vol C Tables 4.2.6.8 and 6.1.1.4'
O O 0.0106 0.0060 'International Tables Vol C Tables 4.2.6.8 and 6.1.1.4'
F F 0.0171 0.0103 'International Tables Vol C Tables 4.2.6.8 and 6.1.1.4'
Ag Ag -0.8971 1.1015 'International Tables Vol C Tables 4.2.6.8 and 6.1.1.4'

loop_
_geom_angle_atom_site_label_1
_geom_angle_atom_site_label_2
_geom_angle_atom_site_label_3
_geom_angle
_geom_angle_site_symmetry_1
_geom_angle_site_symmetry_3
_geom_angle_publ_flag
N61 Ag1 N1 126.58(19) . . y
N61 Ag1 N3 146.2(2) . . y
N1 Ag1 N3 72.3(2) . . y
N61 Ag1 N63 72.10(18) . . y
N1 Ag1 N63 140.72(19) . . y
N3 Ag1 N63 112.59(19) . . y
N93 Ag2 N4 143.9(2) . . y
N93 Ag2 N2 121.53(18) . . y
N4 Ag2 N2 72.67(19) . . y
N93 Ag2 N91 72.64(19) . . y
N4 Ag2 N91 117.60(19) . . y
N2 Ag2 N91 143.2(2) . . y
N64 Ag3 N31 133.40(19) . . y
N64 Ag3 N62 71.51(19) . . y
N31 Ag3 N62 142.4(2) . . y
N64 Ag3 N33 140.08(19) . . y
N31 Ag3 N33 72.51(19) . . y
N62 Ag3 N33 106.86(18) . . y
N34 Ag4 N94 129.58(19) . . y
N34 Ag4 N92 146.1(2) . . y
N94 Ag4 N92 72.40(19) . . y
N34 Ag4 N32 71.64(19) . . y
N94 Ag4 N32 144.6(2) . . y
N92 Ag4 N32 105.72(18) . . y
C5 N1 N2 120.5(6) . . ?
C5 N1 Ag1 114.8(4) . . ?
N2 N1 Ag1 124.7(4) . . ?
N1 N2 C2 119.8(5) . . ?
N1 N2 Ag2 126.1(4) . . ?
C2 N2 Ag2 114.1(4) . . ?
N2 C2 C3 122.1(6) . . ?
N2 C2 C16 116.7(6) . . ?
C3 C2 C16 121.2(6) . . ?
C4 C3 C2 117.3(6) . . ?
C4 C3 H3 121.4 . . ?
C2 C3 H3 121.4 . . ?
C3 C4 C5 118.5(7) . . ?
C3 C4 H4 120.8 . . ?
C5 C4 H4 120.8 . . ?
N1 C5 C4 121.9(7) . . ?
N1 C5 C6 117.3(6) . . ?
C4 C5 C6 120.8(6) . . ?
N3 C6 C5 121.2(7) . . ?
N3 C6 H6 119.4 . . ?
C5 C6 H6 119.4 . . ?
C6 N3 C8A 121.5(12) . . ?
C6 N3 C8 118.5(6) . . ?
C8A N3 C8 19.9(10) . . ?
C6 N3 Ag1 113.5(5) . . ?
C8A N3 Ag1 124.7(11) . . ?
C8 N3 Ag1 125.3(4) . . ?
C9 C8 C13 119.1(9) . . ?
C9 C8 N3 124.6(8) . . ?
C13 C8 N3 115.8(9) . . ?
C8 C9 C10 120.0(10) . . ?
C8 C9 H9 120.0 . . ?
C10 C9 H9 120.0 . . ?
C11 C10 C9 120.8(10) . . ?
C11 C10 H10 119.6 . . ?
C9 C10 H10 119.6 . . ?
C10 C11 C12 119.6(9) . . ?
C10 C11 C14 119.1(10) . . ?
C12 C11 C14 121.4(10) . . ?
C11 C12 C13 119.4(10) . . ?
C11 C12 H12 120.3 . . ?
C13 C12 H12 120.3 . . ?
C8 C13 C12 121.1(10) . . ?
C8 C13 H13 119.4 . . ?
C12 C13 H13 119.4 . . ?
C121 O120 C123 115.4(8) . . ?
O120 C121 C122 113.5(9) . . ?
O120 C121 H12A 108.9 . . ?
C122 C121 H12A 108.9 . . ?
O120 C121 H12B 108.9 . . ?
C122 C121 H12B 108.9 . . ?
H12A C121 H12B 107.7 . . ?
O120 C123 C124 109.9(10) . . ?
O120 C123 H12F 109.7 . . ?
C124 C123 H12F 109.7 . . ?
O120 C123 H12G 109.7 . . ?
C124 C123 H12G 109.7 . . ?
H12F C123 H12G 108.2 . . ?
N3 C8A C9A 123(2) . . ?
N3 C8A C13A 119(2) . . ?
C9A C8A C13A 118(2) . . ?
C8A C9A C10A 120.1(19) . . ?
C8A C9A H9A 120.0 . . ?
C10A C9A H9A 120.0 . . ?
C9A C10A C11A 122.1(19) . . ?
C9A C10A H10A 119.0 . . ?
C11A C10A H10A 119.0 . . ?
C10A C11A C12A 118.3(19) . . ?
C10A C11A C14A 119(2) . . ?
C12A C11A C14A 123(2) . . ?
C11A C12A C13A 119(2) . . ?
C11A C12A H12K 120.3 . . ?
C13A C12A H12K 120.3 . . ?
C8A C13A C12A 122(2) . . ?
C8A C13A H13A 119.0 . . ?
C12A C13A H13A 119.0 . . ?
C11A C14A H14D 109.5 . . ?
C11A C14A H14E 109.5 . . ?
H14D C14A H14E 109.5 . . ?
C11A C14A H14F 109.5 . . ?
H14D C14A H14F 109.5 . . ?
H14E C14A H14F 109.5 . . ?
N170 C170 O170 120(5) . . ?
N170 C170 H170 120.1 . . ?
O170 C170 H170 120.1 . . ?
C170 N170 C171 127(4) . . ?
C170 N170 C172 118(4) . . ?
C171 N170 C172 114(4) . . ?
N170 C171 H17A 109.5 . . ?
N170 C171 H17B 109.5 . . ?
H17A C171 H17B 109.5 . . ?
N170 C171 H17C 109.5 . . ?
H17A C171 H17C 109.5 . . ?
H17B C171 H17C 109.5 . . ?
N170 C172 H17D 109.5 . . ?
N170 C172 H17E 109.5 . . ?
H17D C172 H17E 109.5 . . ?
N170 C172 H17F 109.5 . . ?
H17D C172 H17F 109.5 . . ?
H17E C172 H17F 109.5 . . ?
N4 C16 C2 121.6(6) . . ?
N4 C16 H16 119.2 . . ?
C2 C16 H16 119.2 . . ?
C16 N4 C18 120.7(6) . . ?
C16 N4 Ag2 114.8(5) . . ?
C18 N4 Ag2 124.5(4) . . ?
C19 C18 C23 119.2(7) . . ?
C19 C18 N4 122.6(7) . . ?
C23 C18 N4 118.2(6) . . ?
C18 C19 C20 119.3(8) . . ?
C18 C19 H19 120.4 . . ?
C20 C19 H19 120.4 . . ?
C21 C20 C19 121.8(8) . . ?
C21 C20 H20 119.1 . . ?
C19 C20 H20 119.1 . . ?
C20 C21 C22 118.1(7) . . ?
C20 C21 C24 121.3(8) . . ?
C22 C21 C24 120.5(8) . . ?
C23 C22 C21 120.5(8) . . ?
C23 C22 H22 119.8 . . ?
C21 C22 H22 119.8 . . ?
C22 C23 C18 121.1(8) . . ?
C22 C23 H23 119.5 . . ?
C18 C23 H23 119.5 . . ?
C21 C24 H24A 109.5 . . ?
C21 C24 H24B 109.5 . . ?
H24A C24 H24B 109.5 . . ?
C21 C24 H24C 109.5 . . ?
H24A C24 H24C 109.5 . . ?
H24B C24 H24C 109.5 . . ?
N32 N31 C35 120.5(6) . . ?
N32 N31 Ag3 124.7(4) . . ?
C35 N31 Ag3 114.8(4) . . ?
N31 N32 C32 119.6(6) . . ?
N31 N32 Ag4 129.1(4) . . ?
C32 N32 Ag4 110.9(4) . . ?
N32 C32 C33 122.2(6) . . ?
N32 C32 C46 117.7(6) . . ?
C33 C32 C46 120.1(6) . . ?
C34 C33 C32 118.2(7) . . ?
C34 C33 H33 120.9 . . ?
C32 C33 H33 120.9 . . ?
C33 C34 C35 117.7(7) . . ?
C33 C34 H34 121.1 . . ?
C35 C34 H34 121.1 . . ?
N31 C35 C34 121.8(6) . . ?
N31 C35 C36 117.7(6) . . ?
C34 C35 C36 120.5(6) . . ?
N33 C36 C35 122.2(6) . . ?
N33 C36 H36 118.9 . . ?
C35 C36 H36 118.9 . . ?
C36 N33 C38 120.7(6) . . ?
C36 N33 Ag3 112.7(5) . . ?
C38 N33 Ag3 126.5(4) . . ?
C39 C38 C43 118.4(7) . . ?
C39 C38 N33 125.0(6) . . ?
C43 C38 N33 116.4(7) . . ?
C40 C39 C38 120.4(7) . . ?
C40 C39 H39 119.8 . . ?
C38 C39 H39 119.8 . . ?
C39 C40 C41 121.3(8) . . ?
C39 C40 H40 119.3 . . ?
C41 C40 H40 119.3 . . ?
C40 C41 C42 118.8(7) . . ?
C40 C41 C44 120.3(8) . . ?
C42 C41 C44 120.9(8) . . ?
C41 C42 C43 120.8(7) . . ?
C41 C42 H42 119.6 . . ?
C43 C42 H42 119.6 . . ?
C42 C43 C38 120.2(7) . . ?
C42 C43 H43 119.9 . . ?
C38 C43 H43 119.9 . . ?
C41 C44 H44A 109.5 . . ?
C41 C44 H44B 109.5 . . ?
H44A C44 H44B 109.5 . . ?
C41 C44 H44C 109.5 . . ?
H44A C44 H44C 109.5 . . ?
H44B C44 H44C 109.5 . . ?
N34 C46 C32 122.6(6) . . ?
N34 C46 H46 118.7 . . ?
C32 C46 H46 118.7 . . ?
C46 N34 C48 120.2(6) . . ?
C46 N34 Ag4 116.1(5) . . ?
C48 N34 Ag4 123.5(4) . . ?
C49 C48 C53 118.2(7) . . ?
C49 C48 N34 124.6(7) . . ?
C53 C48 N34 117.2(7) . . ?
C48 C49 C50 121.4(8) . . ?
C48 C49 H49 119.3 . . ?
C50 C49 H49 119.3 . . ?
C51 C50 C49 120.7(8) . . ?
C51 C50 H50 119.6 . . ?
C49 C50 H50 119.6 . . ?
C52 C51 C50 117.8(7) . . ?
C52 C51 C54 121.0(8) . . ?
C50 C51 C54 121.1(8) . . ?
C51 C52 C53 122.1(8) . . ?
C51 C52 H52 118.9 . . ?
C53 C52 H52 118.9 . . ?
C48 C53 C52 119.6(7) . . ?
C48 C53 H53 120.2 . . ?
C52 C53 H53 120.2 . . ?
C51 C54 H54A 109.5 . . ?
C51 C54 H54B 109.5 . . ?
H54A C54 H54B 109.5 . . ?
C51 C54 H54C 109.5 . . ?
H54A C54 H54C 109.5 . . ?
H54B C54 H54C 109.5 . . ?
N62 N61 C65 119.9(5) . . ?
N62 N61 Ag1 123.8(4) . . ?
C65 N61 Ag1 116.2(4) . . ?
N61 N62 C62 120.3(5) . . ?
N61 N62 Ag3 125.2(4) . . ?
C62 N62 Ag3 114.4(4) . . ?
N62 C62 C63 122.0(6) . . ?
N62 C62 C76 116.7(6) . . ?
C63 C62 C76 121.4(6) . . ?
C64 C63 C62 118.4(6) . . ?
C64 C63 H63 120.8 . . ?
C62 C63 H63 120.8 . . ?
C63 C64 C65 117.1(6) . . ?
C63 C64 H64 121.4 . . ?
C65 C64 H64 121.4 . . ?
N61 C65 C64 122.3(6) . . ?
N61 C65 C66 116.2(6) . . ?
C64 C65 C66 121.5(6) . . ?
N63 C66 C65 121.6(6) . . ?
N63 C66 H66 119.2 . . ?
C65 C66 H66 119.2 . . ?
C66 N63 C68 122.0(6) . . ?
C66 N63 Ag1 113.9(4) . . ?
C68 N63 Ag1 124.2(4) . . ?
C73 C68 C69 120.7(6) . . ?
C73 C68 N63 115.8(6) . . ?
C69 C68 N63 123.5(6) . . ?
C70 C69 C68 118.9(7) . . ?
C70 C69 H69 120.5 . . ?
C68 C69 H69 120.5 . . ?
C69 C70 C71 122.3(7) . . ?
C69 C70 H70 118.8 . . ?
C71 C70 H70 118.8 . . ?
C72 C71 C70 117.9(7) . . ?
C72 C71 C74 120.5(8) . . ?
C70 C71 C74 121.6(7) . . ?
C71 C72 C73 120.8(7) . . ?
C71 C72 H72 119.6 . . ?
C73 C72 H72 119.6 . . ?
C68 C73 C72 119.3(7) . . ?
C68 C73 H73 120.3 . . ?
C72 C73 H73 120.3 . . ?
C71 C74 H74A 109.5 . . ?
C71 C74 H74B 109.5 . . ?
H74A C74 H74B 109.5 . . ?
C71 C74 H74C 109.5 . . ?
H74A C74 H74C 109.5 . . ?
H74B C74 H74C 109.5 . . ?
N64 C76 C62 120.2(6) . . ?
N64 C76 H76 119.9 . . ?
C62 C76 H76 119.9 . . ?
C76 N64 C78 122.1(6) . . ?
C76 N64 Ag3 117.2(4) . . ?
C78 N64 Ag3 120.6(4) . . ?
C83 C78 C79 118.6(6) . . ?
C83 C78 N64 116.6(6) . . ?
C79 C78 N64 124.7(6) . . ?
C80 C79 C78 119.5(6) . . ?
C80 C79 H79 120.2 . . ?
C78 C79 H79 120.2 . . ?
C79 C80 C81 121.9(7) . . ?
C79 C80 H80 119.0 . . ?
C81 C80 H80 119.0 . . ?
C82 C81 C80 117.7(6) . . ?
C82 C81 C84 121.4(7) . . ?
C80 C81 C84 120.9(7) . . ?
C83 C82 C81 121.7(7) . . ?
C83 C82 H82 119.1 . . ?
C81 C82 H82 119.1 . . ?
C82 C83 C78 120.5(6) . . ?
C82 C83 H83 119.7 . . ?
C78 C83 H83 119.7 . . ?
C81 C84 H84A 109.5 . . ?
C81 C84 H84B 109.5 . . ?
H84A C84 H84B 109.5 . . ?
C81 C84 H84C 109.5 . . ?
H84A C84 H84C 109.5 . . ?
H84B C84 H84C 109.5 . . ?
N92 N91 C95 121.1(5) . . ?
N92 N91 Ag2 125.2(4) . . ?
C95 N91 Ag2 113.2(4) . . ?
N91 N92 C92 119.1(5) . . ?
N91 N92 Ag4 126.6(4) . . ?
C92 N92 Ag4 114.2(4) . . ?
N92 C92 C93 122.9(6) . . ?
N92 C92 C106 116.7(6) . . ?
C93 C92 C106 120.3(6) . . ?
C94 C93 C92 117.2(6) . . ?
C94 C93 H93 121.4 . . ?
C92 C93 H93 121.4 . . ?
C93 C94 C95 118.0(6) . . ?
C93 C94 H94 121.0 . . ?
C95 C94 H94 121.0 . . ?
N91 C95 C94 121.5(6) . . ?
N91 C95 C96 117.9(6) . . ?
C94 C95 C96 120.6(6) . . ?
N93 C96 C95 120.9(6) . . ?
N93 C96 H96 119.6 . . ?
C95 C96 H96 119.6 . . ?
C96 N93 C98 121.7(6) . . ?
C96 N93 Ag2 115.3(4) . . ?
C98 N93 Ag2 123.0(4) . . ?
C103 C98 C99 118.8(6) . . ?
C103 C98 N93 117.8(6) . . ?
C99 C98 N93 123.4(6) . . ?
C100 C99 C98 120.2(6) . . ?
C100 C99 H99 119.9 . . ?
C98 C99 H99 119.9 . . ?
C101 C100 C99 121.3(7) . . ?
C101 C100 H100 119.3 . . ?
C99 C100 H100 119.3 . . ?
C100 C101 C102 117.8(7) . . ?
C100 C101 C104 121.2(7) . . ?
C102 C101 C104 121.1(7) . . ?
C103 C102 C101 121.3(7) . . ?
C103 C102 H102 119.4 . . ?
C101 C102 H102 119.4 . . ?
C102 C103 C98 120.7(7) . . ?
C102 C103 H103 119.7 . . ?
C98 C103 H103 119.7 . . ?
C101 C104 H10B 109.5 . . ?
C101 C104 H10C 109.5 . . ?
H10B C104 H10C 109.5 . . ?
C101 C104 H10D 109.5 . . ?
H10B C104 H10D 109.5 . . ?
H10C C104 H10D 109.5 . . ?
N94 C106 C92 121.8(6) . . ?
N94 C106 H106 119.1 . . ?
C92 C106 H106 119.1 . . ?
C106 N94 C108 119.9(6) . . ?
C106 N94 Ag4 114.9(5) . . ?
C108 N94 Ag4 125.0(5) . . ?
C113 C108 C109 119.0(7) . . ?
C113 C108 N94 117.6(7) . . ?
C109 C108 N94 123.4(7) . . ?
C110 C109 C108 119.6(8) . . ?
C110 C109 H109 120.2 . . ?
C108 C109 H109 120.2 . . ?
C111 C110 C109 121.8(8) . . ?
C111 C110 H110 119.1 . . ?
C109 C110 H110 119.1 . . ?
C110 C111 C112 118.3(7) . . ?
C110 C111 C114 120.4(8) . . ?
C112 C111 C114 121.3(8) . . ?
C111 C112 C113 120.8(8) . . ?
C111 C112 H112 119.6 . . ?
C113 C112 H112 119.6 . . ?
C108 C113 C112 120.5(8) . . ?
C108 C113 H113 119.8 . . ?
C112 C113 H113 119.8 . . ?
C111 C114 H11A 109.5 . . ?
C111 C114 H11B 109.5 . . ?
H11A C114 H11B 109.5 . . ?
C111 C114 H11C 109.5 . . ?
H11A C114 H11C 109.5 . . ?
H11B C114 H11C 109.5 . . ?
O130 C130 N130 124.1(7) . . ?
O130 C130 H130 117.9 . . ?
N130 C130 H130 117.9 . . ?
C130 N130 C131 122.0(7) . . ?
C130 N130 C132 119.4(7) . . ?
C131 N130 C132 118.5(7) . . ?
N130 C131 H13B 109.5 . . ?
N130 C131 H13C 109.5 . . ?
H13B C131 H13C 109.5 . . ?
N130 C131 H13D 109.5 . . ?
H13B C131 H13D 109.5 . . ?
H13C C131 H13D 109.5 . . ?
N130 C132 H13E 109.5 . . ?
N130 C132 H13F 109.5 . . ?
H13E C132 H13F 109.5 . . ?
N130 C132 H13G 109.5 . . ?
H13E C132 H13G 109.5 . . ?
H13F C132 H13G 109.5 . . ?
O140 C140 N140 125.0(8) . . ?
O140 C140 H140 117.5 . . ?
N140 C140 H140 117.5 . . ?
C140 N140 C142 121.6(8) . . ?
C140 N140 C141 119.7(8) . . ?
C142 N140 C141 118.5(8) . . ?
N140 C141 H14G 109.5 . . ?
N140 C141 H14H 109.5 . . ?
H14G C141 H14H 109.5 . . ?
N140 C141 H14I 109.5 . . ?
H14G C141 H14I 109.5 . . ?
H14H C141 H14I 109.5 . . ?
N140 C142 H14J 109.5 . . ?
N140 C142 H14K 109.5 . . ?
H14J C142 H14K 109.5 . . ?
N140 C142 H14L 109.5 . . ?
H14J C142 H14L 109.5 . . ?
H14K C142 H14L 109.5 . . ?
O150 C150 N150 126.2(9) . . ?
O150 C150 H150 116.9 . . ?
N150 C150 H150 116.9 . . ?
C150 N150 C152 120.6(8) . . ?
C150 N150 C151 122.7(8) . . ?
C152 N150 C151 116.3(8) . . ?
N150 C151 H15A 109.5 . . ?
N150 C151 H15B 109.5 . . ?
H15A C151 H15B 109.5 . . ?
N150 C151 H15C 109.5 . . ?
H15A C151 H15C 109.5 . . ?
H15B C151 H15C 109.5 . . ?
N150 C152 H15D 109.5 . . ?
N150 C152 H15E 109.5 . . ?
H15D C152 H15E 109.5 . . ?
N150 C152 H15F 109.5 . . ?
H15D C152 H15F 109.5 . . ?
H15E C152 H15F 109.5 . . ?
O160 C160 N160 125.6(8) . . ?
O160 C160 H160 117.2 . . ?
N160 C160 H160 117.2 . . ?
C160 N160 C161 118.8(7) . . ?
C160 N160 C162 122.2(7) . . ?
C161 N160 C162 117.6(6) . . ?
N160 C161 H16A 109.5 . . ?
N160 C161 H16B 109.5 . . ?
H16A C161 H16B 109.5 . . ?
N160 C161 H16C 109.5 . . ?
H16A C161 H16C 109.5 . . ?
H16B C161 H16C 109.5 . . ?
N160 C162 H16D 109.5 . . ?
N160 C162 H16E 109.5 . . ?
H16D C162 H16E 109.5 . . ?
N160 C162 H16F 109.5 . . ?
H16D C162 H16F 109.5 . . ?
H16E C162 H16F 109.5 . . ?
F12 B1 F14 110.4(6) . . ?
F12 B1 F13 110.4(6) . . ?
F14 B1 F13 110.7(6) . . ?
F12 B1 F11 108.6(5) . . ?
F14 B1 F11 108.5(6) . . ?
F13 B1 F11 108.3(6) . . ?
F21 B2 F24 112.7(7) . . ?
F21 B2 F22 108.4(8) . . ?
F24 B2 F22 106.7(7) . . ?
F21 B2 F23 110.4(7) . . ?
F24 B2 F23 110.2(8) . . ?
F22 B2 F23 108.3(7) . . ?
F34 B3 F37 141.1(14) . . ?
F34 B3 F32 111.8(11) . . ?
F37 B3 F32 62(2) . . ?
F34 B3 F35 62.3(14) . . ?
F37 B3 F35 115(2) . . ?
F32 B3 F35 54.8(15) . . ?
F34 B3 F36 45.1(11) . . ?
F37 B3 F36 110.3(18) . . ?
F32 B3 F36 136.8(12) . . ?
F35 B3 F36 105.0(15) . . ?
F34 B3 F31 109.5(7) . . ?
F37 B3 F31 107.8(13) . . ?
F32 B3 F31 112.3(7) . . ?
F35 B3 F31 108.1(12) . . ?
F36 B3 F31 110.3(11) . . ?
F34 B3 F33 108.6(10) . . ?
F37 B3 F33 46.4(19) . . ?
F32 B3 F33 104.4(7) . . ?
F35 B3 F33 141.4(13) . . ?
F36 B3 F33 66.3(12) . . ?
F31 B3 F33 110.1(7) . . ?
F45 B4 F42 55.7(15) . . ?
F45 B4 F43 133.7(12) . . ?
F42 B4 F43 113.8(8) . . ?
F45 B4 F47 115.8(16) . . ?
F42 B4 F47 146.1(12) . . ?
F43 B4 F47 44.4(12) . . ?
F45 B4 F41 113.2(11) . . ?
F42 B4 F41 109.6(6) . . ?
F43 B4 F41 112.5(6) . . ?
F47 B4 F41 103.7(11) . . ?
F45 B4 F44 51.4(14) . . ?
F42 B4 F44 105.3(8) . . ?
F43 B4 F44 104.4(8) . . ?
F47 B4 F44 67.3(13) . . ?
F41 B4 F44 110.9(6) . . ?
F45 B4 F46 109.4(17) . . ?
F42 B4 F46 57.0(14) . . ?
F43 B4 F46 63.5(14) . . ?
F47 B4 F46 107.7(16) . . ?
F41 B4 F46 106.4(10) . . ?
F44 B4 F46 142.5(11) . . ?

loop_
_geom_bond_atom_site_label_1
_geom_bond_atom_site_label_2
_geom_bond_distance
_geom_bond_site_symmetry_2
_geom_bond_publ_flag
Ag1 N61 2.292(5) . y
Ag1 N1 2.316(5) . y
Ag1 N3 2.342(6) . y
Ag1 N63 2.347(5) . y
Ag2 N93 2.293(5) . y
Ag2 N4 2.313(5) . y
Ag2 N2 2.333(5) . y
Ag2 N91 2.339(5) . y
Ag3 N64 2.288(5) . y
Ag3 N31 2.297(5) . y
Ag3 N62 2.362(5) . y
Ag3 N33 2.367(6) . y
Ag4 N34 2.288(6) . y
Ag4 N94 2.313(6) . y
Ag4 N92 2.346(5) . y
Ag4 N32 2.444(5) . y
N1 C5 1.324(8) . ?
N1 N2 1.331(7) . ?
N2 C2 1.342(8) . ?
C2 C3 1.387(9) . ?
C2 C16 1.482(9) . ?
C3 C4 1.374(10) . ?
C3 H3 0.9500 . ?
C4 C5 1.383(10) . ?
C4 H4 0.9500 . ?
C5 C6 1.476(10) . ?
C6 N3 1.271(9) . ?
C6 H6 0.9500 . ?
N3 C8A 1.33(3) . ?
N3 C8 1.460(10) . ?
C8 C9 1.385(11) . ?
C8 C13 1.390(10) . ?
C9 C10 1.393(11) . ?
C9 H9 0.9500 . ?
C10 C11 1.387(12) . ?
C10 H10 0.9500 . ?
C11 C12 1.389(12) . ?
C11 C14 1.533(14) . ?
C12 C13 1.396(11) . ?
C12 H12 0.9500 . ?
C13 H13 0.9500 . ?
C14 H14A 0.9800 . ?
C14 H14B 0.9800 . ?
C14 H14C 0.9800 . ?
O120 C121 1.341(12) . ?
O120 C123 1.399(12) . ?
C121 C122 1.456(14) . ?
C121 H12A 0.9900 . ?
C121 H12B 0.9900 . ?
C122 H12C 0.9800 . ?
C122 H12D 0.9800 . ?
C122 H12E 0.9800 . ?
C123 C124 1.472(17) . ?
C123 H12F 0.9900 . ?
C123 H12G 0.9900 . ?
C124 H12H 0.9800 . ?
C124 H12I 0.9800 . ?
C124 H12J 0.9800 . ?
C8A C9A 1.384(15) . ?
C8A C13A 1.396(15) . ?
C9A C10A 1.392(15) . ?
C9A H9A 0.9500 . ?
C10A C11A 1.392(15) . ?
C10A H10A 0.9500 . ?
C11A C12A 1.393(15) . ?
C11A C14A 1.55(2) . ?
C12A C13A 1.400(15) . ?
C12A H12K 0.9500 . ?
C13A H13A 0.9500 . ?
C14A H14D 0.9800 . ?
C14A H14E 0.9800 . ?
C14A H14F 0.9800 . ?
O170 C170 1.30(6) . ?
C170 N170 1.22(5) . ?
C170 H170 0.9500 . ?
N170 C171 1.41(5) . ?
N170 C172 1.49(6) . ?
C171 H17A 0.9800 . ?
C171 H17B 0.9800 . ?
C171 H17C 0.9800 . ?
C172 H17D 0.9800 . ?
C172 H17E 0.9800 . ?
C172 H17F 0.9800 . ?
C16 N4 1.268(8) . ?
C16 H16 0.9500 . ?
N4 C18 1.422(9) . ?
C18 C19 1.379(11) . ?
C18 C23 1.386(10) . ?
C19 C20 1.396(11) . ?
C19 H19 0.9500 . ?
C20 C21 1.380(12) . ?
C20 H20 0.9500 . ?
C21 C22 1.389(12) . ?
C21 C24 1.515(11) . ?
C22 C23 1.379(10) . ?
C22 H22 0.9500 . ?
C23 H23 0.9500 . ?
C24 H24A 0.9800 . ?
C24 H24B 0.9800 . ?
C24 H24C 0.9800 . ?
N31 N32 1.328(7) . ?
N31 C35 1.348(9) . ?
N32 C32 1.341(8) . ?
C32 C33 1.397(10) . ?
C32 C46 1.459(9) . ?
C33 C34 1.366(10) . ?
C33 H33 0.9500 . ?
C34 C35 1.395(9) . ?
C34 H34 0.9500 . ?
C35 C36 1.452(9) . ?
C36 N33 1.272(8) . ?
C36 H36 0.9500 . ?
N33 C38 1.427(9) . ?
C38 C39 1.396(10) . ?
C38 C43 1.401(10) . ?
C39 C40 1.371(10) . ?
C39 H39 0.9500 . ?
C40 C41 1.382(12) . ?
C40 H40 0.9500 . ?
C41 C42 1.382(11) . ?
C41 C44 1.530(11) . ?
C42 C43 1.384(10) . ?
C42 H42 0.9500 . ?
C43 H43 0.9500 . ?
C44 H44A 0.9800 . ?
C44 H44B 0.9800 . ?
C44 H44C 0.9800 . ?
C46 N34 1.271(9) . ?
C46 H46 0.9500 . ?
N34 C48 1.420(9) . ?
C48 C49 1.380(10) . ?
C48 C53 1.391(10) . ?
C49 C50 1.388(10) . ?
C49 H49 0.9500 . ?
C50 C51 1.386(12) . ?
C50 H50 0.9500 . ?
C51 C52 1.368(11) . ?
C51 C54 1.493(11) . ?
C52 C53 1.401(10) . ?
C52 H52 0.9500 . ?
C53 H53 0.9500 . ?
C54 H54A 0.9800 . ?
C54 H54B 0.9800 . ?
C54 H54C 0.9800 . ?
N61 N62 1.330(7) . ?
N61 C65 1.343(8) . ?
N62 C62 1.336(8) . ?
C62 C63 1.389(9) . ?
C62 C76 1.474(9) . ?
C63 C64 1.376(9) . ?
C63 H63 0.9500 . ?
C64 C65 1.397(9) . ?
C64 H64 0.9500 . ?
C65 C66 1.466(9) . ?
C66 N63 1.277(8) . ?
C66 H66 0.9500 . ?
N63 C68 1.427(8) . ?
C68 C73 1.389(10) . ?
C68 C69 1.397(9) . ?
C69 C70 1.368(9) . ?
C69 H69 0.9500 . ?
C70 C71 1.399(11) . ?
C70 H70 0.9500 . ?
C71 C72 1.394(11) . ?
C71 C74 1.518(11) . ?
C72 C73 1.398(10) . ?
C72 H72 0.9500 . ?
C73 H73 0.9500 . ?
C74 H74A 0.9800 . ?
C74 H74B 0.9800 . ?
C74 H74C 0.9800 . ?
C76 N64 1.278(8) . ?
C76 H76 0.9500 . ?
N64 C78 1.423(8) . ?
C78 C83 1.387(9) . ?
C78 C79 1.408(9) . ?
C79 C80 1.384(9) . ?
C79 H79 0.9500 . ?
C80 C81 1.388(10) . ?
C80 H80 0.9500 . ?
C81 C82 1.384(10) . ?
C81 C84 1.501(10) . ?
C82 C83 1.380(9) . ?
C82 H82 0.9500 . ?
C83 H83 0.9500 . ?
C84 H84A 0.9800 . ?
C84 H84B 0.9800 . ?
C84 H84C 0.9800 . ?
N91 N92 1.322(7) . ?
N91 C95 1.345(8) . ?
N92 C92 1.342(8) . ?
C92 C93 1.398(9) . ?
C92 C106 1.473(9) . ?
C93 C94 1.378(9) . ?
C93 H93 0.9500 . ?
C94 C95 1.395(9) . ?
C94 H94 0.9500 . ?
C95 C96 1.452(9) . ?
C96 N93 1.288(8) . ?
C96 H96 0.9500 . ?
N93 C98 1.428(8) . ?
C98 C103 1.383(10) . ?
C98 C99 1.393(9) . ?
C99 C100 1.385(9) . ?
C99 H99 0.9500 . ?
C100 C101 1.383(10) . ?
C100 H100 0.9500 . ?
C101 C102 1.399(11) . ?
C101 C104 1.508(10) . ?
C102 C103 1.372(10) . ?
C102 H102 0.9500 . ?
C103 H103 0.9500 . ?
C104 H10B 0.9800 . ?
C104 H10C 0.9800 . ?
C104 H10D 0.9800 . ?
C106 N94 1.280(9) . ?
C106 H106 0.9500 . ?
N94 C108 1.422(9) . ?
C108 C113 1.385(10) . ?
C108 C109 1.395(11) . ?
C109 C110 1.390(11) . ?
C109 H109 0.9500 . ?
C110 C111 1.376(12) . ?
C110 H110 0.9500 . ?
C111 C112 1.386(12) . ?
C111 C114 1.511(10) . ?
C112 C113 1.389(10) . ?
C112 H112 0.9500 . ?
C113 H113 0.9500 . ?
C114 H11A 0.9800 . ?
C114 H11B 0.9800 . ?
C114 H11C 0.9800 . ?
O130 C130 1.228(9) . ?
C130 N130 1.330(9) . ?
C130 H130 0.9500 . ?
N130 C131 1.442(9) . ?
N130 C132 1.465(9) . ?
C131 H13B 0.9800 . ?
C131 H13C 0.9800 . ?
C131 H13D 0.9800 . ?
C132 H13E 0.9800 . ?
C132 H13F 0.9800 . ?
C132 H13G 0.9800 . ?
O140 C140 1.233(10) . ?
C140 N140 1.325(10) . ?
C140 H140 0.9500 . ?
N140 C142 1.430(11) . ?
N140 C141 1.459(11) . ?
C141 H14G 0.9800 . ?
C141 H14H 0.9800 . ?
C141 H14I 0.9800 . ?
C142 H14J 0.9800 . ?
C142 H14K 0.9800 . ?
C142 H14L 0.9800 . ?
O150 C150 1.216(10) . ?
C150 N150 1.316(10) . ?
C150 H150 0.9500 . ?
N150 C152 1.452(11) . ?
N150 C151 1.459(10) . ?
C151 H15A 0.9800 . ?
C151 H15B 0.9800 . ?
C151 H15C 0.9800 . ?
C152 H15D 0.9800 . ?
C152 H15E 0.9800 . ?
C152 H15F 0.9800 . ?
O160 C160 1.207(9) . ?
C160 N160 1.345(9) . ?
C160 H160 0.9500 . ?
N160 C161 1.443(9) . ?
N160 C162 1.444(9) . ?
C161 H16A 0.9800 . ?
C161 H16B 0.9800 . ?
C161 H16C 0.9800 . ?
C162 H16D 0.9800 . ?
C162 H16E 0.9800 . ?
C162 H16F 0.9800 . ?
B1 F12 1.377(8) . ?
B1 F14 1.383(8) . ?
B1 F13 1.388(8) . ?
B1 F11 1.398(8) . ?
B2 F21 1.372(10) . ?
B2 F24 1.386(10) . ?
B2 F22 1.387(11) . ?
B2 F23 1.391(11) . ?
B3 F34 1.316(10) . ?
B3 F37 1.324(14) . ?
B3 F32 1.358(9) . ?
B3 F35 1.365(14) . ?
B3 F36 1.372(14) . ?
B3 F31 1.378(9) . ?
B3 F33 1.406(10) . ?
B4 F45 1.319(13) . ?
B4 F42 1.320(9) . ?
B4 F43 1.335(9) . ?
B4 F47 1.362(14) . ?
B4 F41 1.388(8) . ?
B4 F44 1.393(9) . ?
B4 F46 1.396(13) . ?

loop_
_geom_torsion_atom_site_label_1
_geom_torsion_atom_site_label_2
_geom_torsion_atom_site_label_3
_geom_torsion_atom_site_label_4
_geom_torsion
_geom_torsion_site_symmetry_1
_geom_torsion_site_symmetry_2
_geom_torsion_site_symmetry_3
_geom_torsion_site_symmetry_4
_geom_torsion_publ_flag
N61 Ag1 N1 C5 -152.5(5) . . . . ?
N3 Ag1 N1 C5 -4.4(5) . . . . ?
N63 Ag1 N1 C5 99.8(5) . . . . ?
N61 Ag1 N1 N2 27.5(6) . . . . ?
N3 Ag1 N1 N2 175.6(6) . . . . ?
N63 Ag1 N1 N2 -80.2(6) . . . . ?
C5 N1 N2 C2 -2.0(9) . . . . ?
Ag1 N1 N2 C2 178.0(5) . . . . ?
C5 N1 N2 Ag2 -179.9(5) . . . . ?
Ag1 N1 N2 Ag2 0.1(7) . . . . ?
N93 Ag2 N2 N1 32.6(6) . . . . ?
N4 Ag2 N2 N1 175.9(6) . . . . ?
N91 Ag2 N2 N1 -70.9(6) . . . . ?
N93 Ag2 N2 C2 -145.4(4) . . . . ?
N4 Ag2 N2 C2 -2.1(4) . . . . ?
N91 Ag2 N2 C2 111.0(5) . . . . ?
N1 N2 C2 C3 2.2(10) . . . . ?
Ag2 N2 C2 C3 -179.6(5) . . . . ?
N1 N2 C2 C16 -177.4(6) . . . . ?
Ag2 N2 C2 C16 0.7(7) . . . . ?
N2 C2 C3 C4 -1.3(11) . . . . ?
C16 C2 C3 C4 178.4(7) . . . . ?
C2 C3 C4 C5 0.1(11) . . . . ?
N2 N1 C5 C4 0.8(11) . . . . ?
Ag1 N1 C5 C4 -179.2(6) . . . . ?
N2 N1 C5 C6 -178.6(6) . . . . ?
Ag1 N1 C5 C6 1.4(8) . . . . ?
C3 C4 C5 N1 0.2(11) . . . . ?
C3 C4 C5 C6 179.6(7) . . . . ?
N1 C5 C6 N3 6.1(11) . . . . ?
C4 C5 C6 N3 -173.4(8) . . . . ?
C5 C6 N3 C8A 164.8(12) . . . . ?
C5 C6 N3 C8 -172.5(7) . . . . ?
C5 C6 N3 Ag1 -9.9(10) . . . . ?
N61 Ag1 N3 C6 137.8(5) . . . . ?
N1 Ag1 N3 C6 7.5(5) . . . . ?
N63 Ag1 N3 C6 -130.9(5) . . . . ?
N61 Ag1 N3 C8A -36.7(13) . . . . ?
N1 Ag1 N3 C8A -167.0(12) . . . . ?
N63 Ag1 N3 C8A 54.6(12) . . . . ?
N61 Ag1 N3 C8 -61.0(8) . . . . ?
N1 Ag1 N3 C8 168.7(7) . . . . ?
N63 Ag1 N3 C8 30.4(7) . . . . ?
C6 N3 C8 C9 34.0(9) . . . . ?
C8A N3 C8 C9 138(4) . . . . ?
Ag1 N3 C8 C9 -126.4(5) . . . . ?
C6 N3 C8 C13 -138.1(7) . . . . ?
C8A N3 C8 C13 -34(3) . . . . ?
Ag1 N3 C8 C13 61.5(7) . . . . ?
C13 C8 C9 C10 0.02(11) . . . . ?
N3 C8 C9 C10 -171.8(7) . . . . ?
C8 C9 C10 C11 -0.01(11) . . . . ?
C9 C10 C11 C12 0.01(11) . . . . ?
C9 C10 C11 C14 179.99(8) . . . . ?
C10 C11 C12 C13 -0.01(11) . . . . ?
C14 C11 C12 C13 -179.99(8) . . . . ?
C9 C8 C13 C12 -0.02(11) . . . . ?
N3 C8 C13 C12 172.5(6) . . . . ?
C11 C12 C13 C8 0.01(11) . . . . ?
C123 O120 C121 C122 176.4(10) . . . . ?
C121 O120 C123 C124 -172.2(11) . . . . ?
C6 N3 C8A C9A 9(2) . . . . ?
C8 N3 C8A C9A -78(3) . . . . ?
Ag1 N3 C8A C9A -176.8(11) . . . . ?
C6 N3 C8A C13A -176.1(11) . . . . ?
C8 N3 C8A C13A 97(4) . . . . ?
Ag1 N3 C8A C13A -2.1(15) . . . . ?
N3 C8A C9A C10A 174.8(17) . . . . ?
C13A C8A C9A C10A 0.00(11) . . . . ?
C8A C9A C10A C11A 0.00(11) . . . . ?
C9A C10A C11A C12A 0.00(11) . . . . ?
C9A C10A C11A C14A 180.00(8) . . . . ?
C10A C11A C12A C13A 0.00(11) . . . . ?
C14A C11A C12A C13A 180.00(8) . . . . ?
N3 C8A C13A C12A -175.0(16) . . . . ?
C9A C8A C13A C12A 0.00(11) . . . . ?
C11A C12A C13A C8A 0.00(11) . . . . ?
O170 C170 N170 C171 -1(8) . . . . ?
O170 C170 N170 C172 -167(4) . . . . ?
N2 C2 C16 N4 2.6(10) . . . . ?
C3 C2 C16 N4 -177.0(7) . . . . ?
C2 C16 N4 C18 177.7(6) . . . . ?
C2 C16 N4 Ag2 -4.5(8) . . . . ?
N93 Ag2 N4 C16 123.6(5) . . . . ?
N2 Ag2 N4 C16 3.5(5) . . . . ?
N91 Ag2 N4 C16 -138.1(5) . . . . ?
N93 Ag2 N4 C18 -58.7(6) . . . . ?
N2 Ag2 N4 C18 -178.8(6) . . . . ?
N91 Ag2 N4 C18 39.6(6) . . . . ?
C16 N4 C18 C19 -24.7(11) . . . . ?
Ag2 N4 C18 C19 157.8(6) . . . . ?
C16 N4 C18 C23 156.5(7) . . . . ?
Ag2 N4 C18 C23 -21.0(9) . . . . ?
C23 C18 C19 C20 -1.2(12) . . . . ?
N4 C18 C19 C20 -179.9(7) . . . . ?
C18 C19 C20 C21 -1.2(13) . . . . ?
C19 C20 C21 C22 2.3(13) . . . . ?
C19 C20 C21 C24 -178.1(8) . . . . ?
C20 C21 C22 C23 -1.1(12) . . . . ?
C24 C21 C22 C23 179.3(7) . . . . ?
C21 C22 C23 C18 -1.2(11) . . . . ?
C19 C18 C23 C22 2.3(11) . . . . ?
N4 C18 C23 C22 -178.8(6) . . . . ?
N64 Ag3 N31 N32 32.4(6) . . . . ?
N62 Ag3 N31 N32 -88.6(6) . . . . ?
N33 Ag3 N31 N32 176.3(5) . . . . ?
N64 Ag3 N31 C35 -145.9(5) . . . . ?
N62 Ag3 N31 C35 93.2(6) . . . . ?
N33 Ag3 N31 C35 -2.0(5) . . . . ?
C35 N31 N32 C32 -1.4(9) . . . . ?
Ag3 N31 N32 C32 -179.6(5) . . . . ?
C35 N31 N32 Ag4 170.0(5) . . . . ?
Ag3 N31 N32 Ag4 -8.2(7) . . . . ?
N34 Ag4 N32 N31 179.6(6) . . . . ?
N94 Ag4 N32 N31 -46.6(7) . . . . ?
N92 Ag4 N32 N31 35.0(6) . . . . ?
N34 Ag4 N32 C32 -8.4(4) . . . . ?
N94 Ag4 N32 C32 125.4(5) . . . . ?
N92 Ag4 N32 C32 -153.0(4) . . . . ?
N31 N32 C32 C33 -0.1(10) . . . . ?
Ag4 N32 C32 C33 -172.9(6) . . . . ?
N31 N32 C32 C46 -178.6(6) . . . . ?
Ag4 N32 C32 C46 8.5(7) . . . . ?
N32 C32 C33 C34 1.5(11) . . . . ?
C46 C32 C33 C34 180.0(7) . . . . ?
C32 C33 C34 C35 -1.4(11) . . . . ?
N32 N31 C35 C34 1.5(10) . . . . ?
Ag3 N31 C35 C34 179.9(6) . . . . ?
N32 N31 C35 C36 -177.0(6) . . . . ?
Ag3 N31 C35 C36 1.4(8) . . . . ?
C33 C34 C35 N31 -0.1(12) . . . . ?
C33 C34 C35 C36 178.4(7) . . . . ?
N31 C35 C36 N33 1.1(11) . . . . ?
C34 C35 C36 N33 -177.4(7) . . . . ?
C35 C36 N33 C38 174.0(6) . . . . ?
C35 C36 N33 Ag3 -2.8(9) . . . . ?
N64 Ag3 N33 C36 140.7(5) . . . . ?
N31 Ag3 N33 C36 2.5(5) . . . . ?
N62 Ag3 N33 C36 -138.2(5) . . . . ?
N64 Ag3 N33 C38 -35.9(6) . . . . ?
N31 Ag3 N33 C38 -174.1(6) . . . . ?
N62 Ag3 N33 C38 45.2(6) . . . . ?
C36 N33 C38 C39 0.7(11) . . . . ?
Ag3 N33 C38 C39 177.1(6) . . . . ?
C36 N33 C38 C43 -175.6(7) . . . . ?
Ag3 N33 C38 C43 0.8(9) . . . . ?
C43 C38 C39 C40 1.4(12) . . . . ?
N33 C38 C39 C40 -174.8(7) . . . . ?
C38 C39 C40 C41 -0.3(13) . . . . ?
C39 C40 C41 C42 -1.9(14) . . . . ?
C39 C40 C41 C44 175.9(8) . . . . ?
C40 C41 C42 C43 2.9(13) . . . . ?
C44 C41 C42 C43 -174.9(8) . . . . ?
C41 C42 C43 C38 -1.7(12) . . . . ?
C39 C38 C43 C42 -0.5(11) . . . . ?
N33 C38 C43 C42 176.1(6) . . . . ?
N32 C32 C46 N34 -2.1(10) . . . . ?
C33 C32 C46 N34 179.3(7) . . . . ?
C32 C46 N34 C48 179.1(6) . . . . ?
C32 C46 N34 Ag4 -6.4(9) . . . . ?
N94 Ag4 N34 C46 -139.5(5) . . . . ?
N92 Ag4 N34 C46 98.7(6) . . . . ?
N32 Ag4 N34 C46 7.7(5) . . . . ?
N94 Ag4 N34 C48 34.9(6) . . . . ?
N92 Ag4 N34 C48 -87.0(6) . . . . ?
N32 Ag4 N34 C48 -178.0(5) . . . . ?
C46 N34 C48 C49 -17.8(11) . . . . ?
Ag4 N34 C48 C49 168.1(6) . . . . ?
C46 N34 C48 C53 163.0(7) . . . . ?
Ag4 N34 C48 C53 -11.1(9) . . . . ?
C53 C48 C49 C50 -2.8(12) . . . . ?
N34 C48 C49 C50 178.0(7) . . . . ?
C48 C49 C50 C51 0.9(13) . . . . ?
C49 C50 C51 C52 2.1(13) . . . . ?
C49 C50 C51 C54 -179.6(8) . . . . ?
C50 C51 C52 C53 -3.2(13) . . . . ?
C54 C51 C52 C53 178.5(8) . . . . ?
C49 C48 C53 C52 1.7(11) . . . . ?
N34 C48 C53 C52 -179.0(6) . . . . ?
C51 C52 C53 C48 1.3(12) . . . . ?
N1 Ag1 N61 N62 35.4(6) . . . . ?
N3 Ag1 N61 N62 -79.9(6) . . . . ?
N63 Ag1 N61 N62 176.0(5) . . . . ?
N1 Ag1 N61 C65 -141.1(5) . . . . ?
N3 Ag1 N61 C65 103.6(6) . . . . ?
N63 Ag1 N61 C65 -0.5(5) . . . . ?
C65 N61 N62 C62 -2.5(9) . . . . ?
Ag1 N61 N62 C62 -178.8(5) . . . . ?
C65 N61 N62 Ag3 -178.8(5) . . . . ?
Ag1 N61 N62 Ag3 4.9(7) . . . . ?
N64 Ag3 N62 N61 178.7(6) . . . . ?
N31 Ag3 N62 N61 -42.4(7) . . . . ?
N33 Ag3 N62 N61 40.6(6) . . . . ?
N64 Ag3 N62 C62 2.2(4) . . . . ?
N31 Ag3 N62 C62 141.1(4) . . . . ?
N33 Ag3 N62 C62 -135.8(5) . . . . ?
N61 N62 C62 C63 1.7(10) . . . . ?
Ag3 N62 C62 C63 178.3(5) . . . . ?
N61 N62 C62 C76 -179.8(6) . . . . ?
Ag3 N62 C62 C76 -3.2(7) . . . . ?
N62 C62 C63 C64 -0.2(10) . . . . ?
C76 C62 C63 C64 -178.6(6) . . . . ?
C62 C63 C64 C65 -0.4(10) . . . . ?
N62 N61 C65 C64 1.9(10) . . . . ?
Ag1 N61 C65 C64 178.5(5) . . . . ?
N62 N61 C65 C66 -176.8(6) . . . . ?
Ag1 N61 C65 C66 -0.2(8) . . . . ?
C63 C64 C65 N61 -0.5(10) . . . . ?
C63 C64 C65 C66 178.2(6) . . . . ?
N61 C65 C66 N63 1.4(10) . . . . ?
C64 C65 C66 N63 -177.3(6) . . . . ?
C65 C66 N63 C68 179.6(6) . . . . ?
C65 C66 N63 Ag1 -1.8(8) . . . . ?
N61 Ag1 N63 C66 1.2(4) . . . . ?
N1 Ag1 N63 C66 127.6(5) . . . . ?
N3 Ag1 N63 C66 -143.1(5) . . . . ?
N61 Ag1 N63 C68 179.7(5) . . . . ?
N1 Ag1 N63 C68 -53.8(6) . . . . ?
N3 Ag1 N63 C68 35.5(5) . . . . ?
C66 N63 C68 C73 -170.8(7) . . . . ?
Ag1 N63 C68 C73 10.8(9) . . . . ?
C66 N63 C68 C69 8.7(10) . . . . ?
Ag1 N63 C68 C69 -169.8(5) . . . . ?
C73 C68 C69 C70 -2.2(11) . . . . ?
N63 C68 C69 C70 178.4(7) . . . . ?
C68 C69 C70 C71 2.9(12) . . . . ?
C69 C70 C71 C72 -1.8(13) . . . . ?
C69 C70 C71 C74 178.3(9) . . . . ?
C70 C71 C72 C73 -0.1(15) . . . . ?
C74 C71 C72 C73 179.8(10) . . . . ?
C69 C68 C73 C72 0.4(12) . . . . ?
N63 C68 C73 C72 179.8(8) . . . . ?
C71 C72 C73 C68 0.7(14) . . . . ?
N62 C62 C76 N64 2.5(10) . . . . ?
C63 C62 C76 N64 -179.0(6) . . . . ?
C62 C76 N64 C78 -178.1(6) . . . . ?
C62 C76 N64 Ag3 -0.4(8) . . . . ?
N31 Ag3 N64 C76 -147.4(5) . . . . ?
N62 Ag3 N64 C76 -0.9(5) . . . . ?
N33 Ag3 N64 C76 93.5(5) . . . . ?
N31 Ag3 N64 C78 30.2(6) . . . . ?
N62 Ag3 N64 C78 176.8(5) . . . . ?
N33 Ag3 N64 C78 -88.8(5) . . . . ?
C76 N64 C78 C83 -178.3(6) . . . . ?
Ag3 N64 C78 C83 4.1(8) . . . . ?
C76 N64 C78 C79 3.3(10) . . . . ?
Ag3 N64 C78 C79 -174.2(5) . . . . ?
C83 C78 C79 C80 1.3(10) . . . . ?
N64 C78 C79 C80 179.7(6) . . . . ?
C78 C79 C80 C81 0.0(11) . . . . ?
C79 C80 C81 C82 -0.2(11) . . . . ?
C79 C80 C81 C84 -179.8(7) . . . . ?
C80 C81 C82 C83 -1.0(11) . . . . ?
C84 C81 C82 C83 178.6(7) . . . . ?
C81 C82 C83 C78 2.4(11) . . . . ?
C79 C78 C83 C82 -2.5(10) . . . . ?
N64 C78 C83 C82 179.0(6) . . . . ?
N93 Ag2 N91 N92 175.4(6) . . . . ?
N4 Ag2 N91 N92 33.1(6) . . . . ?
N2 Ag2 N91 N92 -64.8(6) . . . . ?
N93 Ag2 N91 C95 3.3(4) . . . . ?
N4 Ag2 N91 C95 -139.0(4) . . . . ?
N2 Ag2 N91 C95 123.1(5) . . . . ?
C95 N91 N92 C92 -2.1(9) . . . . ?
Ag2 N91 N92 C92 -173.6(5) . . . . ?
C95 N91 N92 Ag4 174.2(5) . . . . ?
Ag2 N91 N92 Ag4 2.6(7) . . . . ?
N34 Ag4 N92 N91 -40.8(7) . . . . ?
N94 Ag4 N92 N91 -177.4(6) . . . . ?
N32 Ag4 N92 N91 39.6(6) . . . . ?
N34 Ag4 N92 C92 135.7(5) . . . . ?
N94 Ag4 N92 C92 -1.0(5) . . . . ?
N32 Ag4 N92 C92 -144.0(5) . . . . ?
N91 N92 C92 C93 -1.3(10) . . . . ?
Ag4 N92 C92 C93 -178.0(5) . . . . ?
N91 N92 C92 C106 178.0(6) . . . . ?
Ag4 N92 C92 C106 1.3(8) . . . . ?
N92 C92 C93 C94 3.1(11) . . . . ?
C106 C92 C93 C94 -176.2(6) . . . . ?
C92 C93 C94 C95 -1.6(10) . . . . ?
N92 N91 C95 C94 3.6(10) . . . . ?
Ag2 N91 C95 C94 176.1(5) . . . . ?
N92 N91 C95 C96 -177.4(6) . . . . ?
Ag2 N91 C95 C96 -4.9(8) . . . . ?
C93 C94 C95 N91 -1.6(10) . . . . ?
C93 C94 C95 C96 179.3(6) . . . . ?
N91 C95 C96 N93 3.9(10) . . . . ?
C94 C95 C96 N93 -177.0(6) . . . . ?
C95 C96 N93 C98 -178.9(6) . . . . ?
C95 C96 N93 Ag2 -0.7(8) . . . . ?
N4 Ag2 N93 C96 111.9(5) . . . . ?
N2 Ag2 N93 C96 -143.7(4) . . . . ?
N91 Ag2 N93 C96 -1.4(5) . . . . ?
N4 Ag2 N93 C98 -69.9(6) . . . . ?
N2 Ag2 N93 C98 34.5(6) . . . . ?
N91 Ag2 N93 C98 176.9(5) . . . . ?
C96 N93 C98 C103 -174.1(6) . . . . ?
Ag2 N93 C98 C103 7.8(9) . . . . ?
C96 N93 C98 C99 6.4(10) . . . . ?
Ag2 N93 C98 C99 -171.7(5) . . . . ?
C103 C98 C99 C100 2.2(11) . . . . ?
N93 C98 C99 C100 -178.3(6) . . . . ?
C98 C99 C100 C101 -1.2(11) . . . . ?
C99 C100 C101 C102 -0.5(11) . . . . ?
C99 C100 C101 C104 178.1(7) . . . . ?
C100 C101 C102 C103 1.1(12) . . . . ?
C104 C101 C102 C103 -177.4(8) . . . . ?
C101 C102 C103 C98 -0.1(12) . . . . ?
C99 C98 C103 C102 -1.5(11) . . . . ?
N93 C98 C103 C102 178.9(7) . . . . ?
N92 C92 C106 N94 -0.9(10) . . . . ?
C93 C92 C106 N94 178.4(7) . . . . ?
C92 C106 N94 C108 -175.9(6) . . . . ?
C92 C106 N94 Ag4 0.0(9) . . . . ?
N34 Ag4 N94 C106 -149.7(5) . . . . ?
N92 Ag4 N94 C106 0.5(5) . . . . ?
N32 Ag4 N94 C106 93.0(6) . . . . ?
N34 Ag4 N94 C108 25.9(7) . . . . ?
N92 Ag4 N94 C108 176.1(6) . . . . ?
N32 Ag4 N94 C108 -91.3(6) . . . . ?
C106 N94 C108 C113 -165.2(7) . . . . ?
Ag4 N94 C108 C113 19.3(9) . . . . ?
C106 N94 C108 C109 16.5(12) . . . . ?
Ag4 N94 C108 C109 -158.9(7) . . . . ?
C113 C108 C109 C110 -0.7(13) . . . . ?
N94 C108 C109 C110 177.5(8) . . . . ?
C108 C109 C110 C111 -0.8(15) . . . . ?
C109 C110 C111 C112 2.9(15) . . . . ?
C109 C110 C111 C114 -177.8(9) . . . . ?
C110 C111 C112 C113 -3.5(13) . . . . ?
C114 C111 C112 C113 177.2(8) . . . . ?
C109 C108 C113 C112 0.0(12) . . . . ?
N94 C108 C113 C112 -178.3(7) . . . . ?
C111 C112 C113 C108 2.1(13) . . . . ?
O130 C130 N130 C131 2.6(12) . . . . ?
O130 C130 N130 C132 -175.5(8) . . . . ?
O140 C140 N140 C142 -179.0(9) . . . . ?
O140 C140 N140 C141 -4.0(14) . . . . ?
O150 C150 N150 C152 4.1(15) . . . . ?
O150 C150 N150 C151 175.9(9) . . . . ?
O160 C160 N160 C161 4.0(11) . . . . ?
O160 C160 N160 C162 170.4(7) . . . . ?
